data_7125909
loop_
_publ_author_name
'Shen, Lingyi'
'Zhao, Yanxia'
'Dai, Dihua'
'Yang, Ying-Wei'
'Wu, Biao'
'Yang, Xiao-Juan'

_publ_section_title
;
 Stabilization of Grignard reagents by a pillar[5]arene host - Schlenk
 equilibria and Grignard reactions.
;
_journal_issue 9
_journal_name_full 'Chemical communications (Cambridge, England)'
_journal_page_first 1381
_journal_page_last 1384
_journal_paper_doi 10.1039/c9cc08728a
_journal_volume 56
_journal_year 2020
_chemical_formula_moiety '2(C15 H22 O), C15 H18 O, 2(C45 H50 O10), C45 H30.87 O10, C6 H6'
_chemical_formula_sum 'C186 H228 O33'
_chemical_formula_weight 2991.67
_space_group_crystal_system monoclinic
_space_group_IT_number 15
_space_group_name_Hall '-C 2yc'
_space_group_name_H-M_alt 'C 1 2/c 1'
_atom_sites_solution_hydrogens mixed
_atom_sites_solution_primary dual
_audit_creation_date 2019-07-20
_audit_creation_method
;
Olex2 1.2
(compiled 2018.05.29 svn.r3508 for OlexSys, GUI svn.r5506)
;
_audit_update_record
;
2019-07-23 deposited with the CCDC.	2020-01-07 downloaded from the CCDC.
;
_cell_angle_alpha 90
_cell_angle_beta 113.845(3)
_cell_angle_gamma 90
_cell_formula_units_Z 4
_cell_length_a 40.636(4)
_cell_length_b 12.2639(10)
_cell_length_c 36.165(3)
_cell_measurement_reflns_used 9972
_cell_measurement_temperature 150(2)
_cell_measurement_theta_max 24.99
_cell_measurement_theta_min 2.34
_cell_volume 16485(3)
_computing_cell_refinement 'SAINT V8.38A (?, 2016)'
_computing_data_reduction 'SAINT V8.38A (?, 2016)'
_computing_molecular_graphics 'Olex2 (Dolomanov et al., 2009)'
_computing_publication_material 'Olex2 (Dolomanov et al., 2009)'
_computing_structure_refinement 'XL (Sheldrick, 2008)'
_computing_structure_solution 'XT (Sheldrick, 2015)'
_diffrn_ambient_temperature 149.98
_diffrn_measured_fraction_theta_full 0.995
_diffrn_measured_fraction_theta_max 0.995
_diffrn_measurement_device_type 'Bruker D8 Venture photon II'
_diffrn_measurement_method '\f and \w scans'
_diffrn_radiation_type MoK\a
_diffrn_radiation_wavelength 0.71073
_diffrn_reflns_av_R_equivalents 0.0740
_diffrn_reflns_av_unetI/netI 0.0567
_diffrn_reflns_Laue_measured_fraction_full 0.995
_diffrn_reflns_Laue_measured_fraction_max 0.995
_diffrn_reflns_limit_h_max 48
_diffrn_reflns_limit_h_min -48
_diffrn_reflns_limit_k_max 14
_diffrn_reflns_limit_k_min -13
_diffrn_reflns_limit_l_max 43
_diffrn_reflns_limit_l_min -42
_diffrn_reflns_number 77612
_diffrn_reflns_point_group_measured_fraction_full 0.995
_diffrn_reflns_point_group_measured_fraction_max 0.995
_diffrn_reflns_theta_full 25.024
_diffrn_reflns_theta_max 25.024
_diffrn_reflns_theta_min 2.337
_diffrn_standards_number 0
_exptl_absorpt_coefficient_mu 0.081
_exptl_absorpt_correction_T_max 0.7452
_exptl_absorpt_correction_T_min 0.6889
_exptl_absorpt_correction_type multi-scan
_exptl_absorpt_process_details
;
SADABS-2016/2 (Bruker,2016/2) was used for absorption correction.
wR2(int) was 0.1504 before and 0.0662 after correction.
The Ratio of minimum to maximum transmission is 0.9244.
The \l/2 correction factor is Not present.
;
_exptl_crystal_colour colorless
_exptl_crystal_density_diffrn 1.205
_exptl_crystal_density_meas ?
_exptl_crystal_description needle
_exptl_crystal_F_000 6432
_exptl_crystal_size_max 0.42
_exptl_crystal_size_mid 0.14
_exptl_crystal_size_min 0.11
_exptl_transmission_factor_max 0.7452
_exptl_transmission_factor_min 0.6889
_refine_diff_density_max 0.647
_refine_diff_density_min -0.464
_refine_diff_density_rms 0.076
_refine_ls_extinction_coef 0.0012(3)
_refine_ls_extinction_expression Fc^*^=kFc[1+0.001xFc^2^\l^3^/sin(2\q)]^-1/4^
_refine_ls_extinction_method 'SHELXL-2014/7 (Sheldrick 2014'
_refine_ls_goodness_of_fit_ref 1.130
_refine_ls_hydrogen_treatment mixed
_refine_ls_matrix_type full
_refine_ls_number_parameters 1167
_refine_ls_number_reflns 14504
_refine_ls_number_restraints 103
_refine_ls_restrained_S_all 1.139
_refine_ls_R_factor_all 0.1722
_refine_ls_R_factor_gt 0.1147
_refine_ls_shift/su_max 0.000
_refine_ls_shift/su_mean 0.000
_refine_ls_structure_factor_coef Fsqd
_refine_ls_weighting_details 'w=1/[\s^2^(Fo^2^)+(0.2000P)^2^+20.0000P] where P=(Fo^2^+2Fc^2^)/3'
_refine_ls_weighting_scheme calc
_refine_ls_wR_factor_gt 0.3159
_refine_ls_wR_factor_ref 0.3730
_reflns_Friedel_coverage 0.000
_reflns_number_gt 8358
_reflns_number_total 14504
_reflns_threshold_expression 'I > 2\s(I)'
_cod_data_source_file c9cc08728a2.cif
_cod_data_source_block 8
_cod_depositor_comments
;
The following automatic conversions were performed:

data item '_exptl_crystal_density_meas' value 'not measured' was
changed to '?' -- the value is perceived as not measured.

Automatic conversion script
Id: cif_fix_values 7556 2019-12-06 15:28:31Z antanas 
;
_cod_database_code 7125909
_shelx_shelxl_version_number 2014/7
_shelx_space_group_comment
;
The symmetry employed for this shelxl refinement is uniquely defined
by the following loop, which should always be used as a source of
symmetry information in preference to the above space-group names.
They are only intended as comments.
;
_shelx_estimated_absorpt_t_max 0.991
_shelx_estimated_absorpt_t_min 0.967
_olex2_refinement_description
;
1. Fixed Uiso
 At 1.2 times of:
  All C(H) groups, All C(H,H) groups, All O(H,H,H,H,H) groups
 At 1.5 times of:
  All C(H,H,H) groups, All O(H) groups
2. Restrained distances
 C14-C15 = C1-C7 = C7-C8
 1.54 with sigma of 0.01
 C22-O2 = C7-O1A = C7-O1B
 1.42 with sigma of 0.02
 C109-C110 = C111-C112
 1.39 with sigma of 0.01
 C13-C15
 2.52 with sigma of 0.01
3. Rigid bond restraints
 C7, C7, C14, C15, C18, C19, O1A, O1B
 with sigma for 1-2 distances of 0.001 and sigma for 1-3 distances of 0.002
4. Uiso/Uaniso restraints and constraints
Uanis(C22) \\sim Ueq, Uanis(C8) \\sim Ueq, Uanis(C9) \\sim Ueq, Uanis(C7) \\sim
Ueq, Uanis(C1) \\sim Ueq, Uanis(C10) \\sim Ueq, Uanis(C15) \\sim Ueq,
Uanis(C17) \\sim Ueq, Uanis(C19) \\sim Ueq, Uanis(C16) \\sim Ueq, Uanis(C21)
\\sim Ueq, Uanis(C22) \\sim Ueq, Uanis(O1A) \\sim Ueq, Uanis(O2) \\sim Ueq,
Uanis(C11) \\sim Ueq: with sigma of 0.01 and sigma for terminal atoms of 0.02
Uanis(C18) \\sim Ueq: with sigma of 0.001 and sigma for terminal atoms of 0.002
Uanis(O1A) = Uanis(O1B)
5. Others
 Sof(C80)=Sof(C82)=Sof(H82A)=Sof(H82B)=Sof(H82C)=Sof(C93)=Sof(C98)=1-FVAR(1)
 Sof(C79)=Sof(H79A)=Sof(H79B)=Sof(H79C)=Sof(C81)=Sof(H81A)=Sof(H81B)=Sof(H81C)=
 Sof(C92)=Sof(H92A)=Sof(H92B)=Sof(H92C)=Sof(C97)=Sof(H97A)=Sof(H97B)=Sof(H97C)=
 FVAR(1)
 Fixed Sof: C17(0.75) H17(0.75) C18(0.75) H18(0.75) C19(0.5) H19(0.5)
 C20(0.75) H20(0.75) C21(0.75) H21(0.75) C70(0.5) C71(0.5) C72(0.75) C73(0.5)
 C74(0.5) C75(0.75) C76(0.5) C77(0.75) C78(0.5) C83(0.5) C84(0.75) C85(0.5)
 C86(0.5) C87(0.75) C88(0.5) C89(0.5) C90(0.75) C91(0.5) C94(0.5) C95(0.75)
 C96(0.5) C99(0.5) C100(0.75) C101(0.5) C102(0.5) C104(0.5) C105(0.75)
 C106(0.5) C107(0.5) C108(0.75) O1A(0.5) O1B(0.5) O2(0.5) H2A(0.5)
6.a Ternary CH refined with riding coordinates:
 C22(H22)
6.b Secondary CH2 refined with riding coordinates:
 C8(H8A,H8B), C9(H9A,H9B), C10(H10D,H10E), C11(H11A,H11B), C12(H12A,H12B),
 C13(H13A,H13B), C14(H14A,H14B), C23(H23A,H23B), C24(H24A,H24B), C25(H25A,H25B),
  C34(H34A,H34B), C43(H43A,H43B), C52(H52A,H52B), C61(H61A,H61B)
6.c Aromatic/amide H refined with riding coordinates:
 C2(H2), C3(H3), C4(H4), C5(H5), C6(H6), C17(H17), C18(H18), C19(H19),
 C20(H20), C21(H21), C28(H28), C31(H31), C37(H37), C40(H40), C46(H46), C49(H49),
  C55(H55), C58(H58), C64(H64), C67(H67), C109(H109), C110(H110), C111(H111),
 C112(H112)
6.d Fitted hexagon refined as free rotating group:
 C1(C2,C3,C4,C5,C6), C16(C17,C18,C19,C20,C21)
6.e Tetrahedral OH refined with riding coordinates:
 O2(H2A)
6.f Idealised Me refined as rotating group:
 C15(H15A,H15B,H15C), C32(H32A,H32B,H32C), C33(H33A,H33B,H33C), C41(H41A,H41B,
 H41C), C42(H42A,H42B,H42C), C50(H50A,H50B,H50C), C51(H51A,H51B,H51C), C59(H59A,
 H59B,H59C), C60(H60A,H60B,H60C), C68(H68A,H68B,H68C), C69(H69A,H69B,H69C),
 C79(H79A,H79B,H79C), C81(H81A,H81B,H81C), C82(H82A,H82B,H82C), C92(H92A,H92B,
 H92C), C97(H97A,H97B,H97C), C103(H10A,H10B,H10C)
;
_olex2_submission_special_instructions 'No special instructions were received'

loop_
_space_group_symop_operation_xyz
'x, y, z'
'-x, y, -z+1/2'
'x+1/2, y+1/2, z'
'-x+1/2, y+1/2, -z+1/2'
'-x, -y, -z'
'x, -y, z-1/2'
'-x+1/2, -y+1/2, -z'
'x+1/2, -y+1/2, z-1/2'

loop_
_atom_site_label
_atom_site_type_symbol
_atom_site_fract_x
_atom_site_fract_y
_atom_site_fract_z
_atom_site_U_iso_or_equiv
_atom_site_adp_type
_atom_site_occupancy
_atom_site_site_symmetry_order
_atom_site_calc_flag
_atom_site_refinement_flags_posn
_atom_site_refinement_flags_adp
_atom_site_refinement_flags_occupancy
_atom_site_disorder_assembly
_atom_site_disorder_group
C1 C 0.3230(2) 0.6890(6) 0.9280(2) 0.205(5) Uani 1 1 d D U . . .
C2 C 0.3065(2) 0.6289(7) 0.94827(18) 0.168(4) Uani 1 1 d G . . . .
H2 H 0.3038 0.6592 0.9711 0.202 Uiso 1 1 calc R . . . .
C3 C 0.29379(16) 0.5245(7) 0.9352(2) 0.147(3) Uani 1 1 d G . . . .
H3 H 0.2825 0.4834 0.9491 0.176 Uiso 1 1 calc R . . . .
C4 C 0.29764(15) 0.4802(5) 0.9018(2) 0.130(3) Uani 1 1 d G . . . .
H4 H 0.2890 0.4088 0.8928 0.157 Uiso 1 1 calc R . . . .
C5 C 0.31415(16) 0.5403(6) 0.88145(15) 0.131(3) Uani 1 1 d G . . . .
H5 H 0.3168 0.5100 0.8586 0.157 Uiso 1 1 calc R . . . .
C6 C 0.3268(2) 0.6447(7) 0.8945(2) 0.274(11) Uani 1 1 d G . . . .
H6 H 0.3381 0.6858 0.8807 0.329 Uiso 1 1 calc R . . . .
C7 C 0.3238(8) 0.8038(16) 0.9470(10) 0.426(11) Uani 1 1 d D U . . .
C8 C 0.2910(6) 0.8819(18) 0.9364(6) 0.290(9) Uani 1 1 d D U . . .
H8A H 0.2787 0.8640 0.9543 0.348 Uiso 1 1 calc R . . A .
H8B H 0.3003 0.9572 0.9428 0.348 Uiso 1 1 calc R . . A .
C9 C 0.2635(3) 0.8805(10) 0.8937(4) 0.159(4) Uani 1 1 d . U . B 4
H9A H 0.2759 0.8960 0.8758 0.191 Uiso 1 1 calc R . . B 4
H9B H 0.2537 0.8055 0.8876 0.191 Uiso 1 1 calc R . . B 4
C10 C 0.2350(5) 0.9506(13) 0.8836(5) 0.232(6) Uani 1 1 d . U . B 4
H10D H 0.2445 1.0249 0.8836 0.278 Uiso 1 1 calc R . . B 4
H10E H 0.2268 0.9482 0.9060 0.278 Uiso 1 1 calc R . . B 4
C11 C 0.2033(3) 0.9389(9) 0.8464(3) 0.143(3) Uani 1 1 d . U . B 4
H11A H 0.2123 0.9424 0.8247 0.172 Uiso 1 1 calc R . . B 4
H11B H 0.1953 0.8627 0.8465 0.172 Uiso 1 1 calc R . . B 4
C12 C 0.1712(4) 1.0013(8) 0.8316(5) 0.172(4) Uani 1 1 d . . . B 4
H12A H 0.1653 1.0108 0.8554 0.206 Uiso 1 1 calc R . . B 4
H12B H 0.1788 1.0742 0.8263 0.206 Uiso 1 1 calc R . . B 4
C13 C 0.1391(4) 0.9848(9) 0.8006(3) 0.160(4) Uani 1 1 d D . . B 4
H13A H 0.1444 0.9660 0.7769 0.192 Uiso 1 1 calc R . . B 4
H13B H 0.1289 0.9182 0.8073 0.192 Uiso 1 1 calc R . . B 4
C14 C 0.1124(5) 1.0581(9) 0.7875(5) 0.213(6) Uani 1 1 d D U . B 4
H14A H 0.1214 1.1190 0.7762 0.255 Uiso 1 1 calc R . . B 4
H14B H 0.1104 1.0869 0.8121 0.255 Uiso 1 1 calc R . . B 4
C15 C 0.0743(4) 1.0385(19) 0.7576(6) 0.341(12) Uani 1 1 d D U . B 4
H15A H 0.0742 1.0203 0.7312 0.512 Uiso 1 1 calc GR . . B 4
H15B H 0.0600 1.1044 0.7552 0.512 Uiso 1 1 calc GR . . B 4
H15C H 0.0639 0.9779 0.7670 0.512 Uiso 1 1 calc GR . . B 4
C16 C 0.3903(2) 0.0318(9) 1.0020(3) 0.152(3) Uani 1 1 d . U . C 4
C17 C 0.3765(3) 0.1308(9) 0.9834(3) 0.230(8) Uani 0.75 1 d G U . C 4
H17 H 0.3851 0.1617 0.9649 0.276 Uiso 0.75 1 calc R . . C 4
C18 C 0.3503(3) 0.1845(8) 0.9919(4) 0.212(7) Uani 0.75 1 d G U . C 4
H18 H 0.3409 0.2521 0.9792 0.254 Uiso 0.75 1 calc R . . C 4
C19 C 0.3378(2) 0.1393(10) 1.0190(4) 0.136(4) Uani 0.5 1 d G U . C 4
H19 H 0.3198 0.1760 1.0248 0.163 Uiso 0.5 1 calc R . . C 4
C20 C 0.3515(3) 0.0404(11) 1.0376(3) 0.197(8) Uani 0.75 1 d G . . C 4
H20 H 0.3429 0.0095 1.0562 0.237 Uiso 0.75 1 calc R . . C 4
C21 C 0.3777(3) -0.0133(8) 1.0291(3) 0.235(8) Uani 0.75 1 d G U . C 4
H21 H 0.3871 -0.0810 1.0418 0.282 Uiso 0.75 1 calc R . . C 4
C22 C 0.4185(3) -0.0118(11) 0.9892(4) 0.172(4) Uani 1 1 d D U . C 4
H22 H 0.4091 0.0009 0.9594 0.206 Uiso 1 1 calc R . . C 4
C23 C 0.45547(17) 0.0266(5) 1.00572(19) 0.0874(17) Uani 1 1 d . . . C 4
H23A H 0.4649 0.0170 1.0354 0.105 Uiso 1 1 calc R . . C 4
H23B H 0.4546 0.1061 1.0007 0.105 Uiso 1 1 calc R . . C 4
C24 C 0.48251(16) -0.0189(6) 0.9927(2) 0.104(2) Uani 1 1 d . . . C 4
H24A H 0.4838 -0.0980 0.9985 0.125 Uiso 1 1 calc R . . C 4
H24B H 0.4726 -0.0114 0.9629 0.125 Uiso 1 1 calc R . . C 4
C25 C 0.19361(19) 1.2126(3) 0.72496(19) 0.091(2) Uani 1 1 d . . . D 4
H25A H 0.1761 1.2570 0.7028 0.109 Uiso 1 1 calc R . . D 4
H25B H 0.2175 1.2212 0.7241 0.109 Uiso 1 1 calc R . . D 4
C26 C 0.18257(19) 1.0942(4) 0.71843(17) 0.0721(16) Uani 1 1 d . . . D 4
C27 C 0.20785(16) 1.0111(4) 0.73420(18) 0.0706(15) Uani 1 1 d . . . D 4
C28 C 0.19737(15) 0.9029(3) 0.72866(15) 0.0607(13) Uani 1 1 d . . . D 4
H28 H 0.2150 0.8476 0.7395 0.073 Uiso 1 1 calc R . . D 4
C29 C 0.16158(16) 0.8734(3) 0.70752(14) 0.0608(13) Uani 1 1 d . . . D 4
C30 C 0.13592(17) 0.9569(4) 0.69134(15) 0.0680(14) Uani 1 1 d . . . D 4
C31 C 0.14692(19) 1.0643(4) 0.69701(16) 0.0746(17) Uani 1 1 d . . . D 4
H31 H 0.1294 1.1199 0.6858 0.090 Uiso 1 1 calc R . . D 4
C32 C 0.27019(19) 0.9672(5) 0.7676(3) 0.117(3) Uani 1 1 d . . . E 4
H32A H 0.2703 0.9276 0.7441 0.175 Uiso 1 1 calc GR . . E 4
H32B H 0.2660 0.9159 0.7860 0.175 Uiso 1 1 calc GR . . E 4
H32C H 0.2935 1.0033 0.7816 0.175 Uiso 1 1 calc GR . . E 4
C33 C 0.0750(2) 1.0028(5) 0.6482(2) 0.117(3) Uani 1 1 d . . . F 4
H33A H 0.0836 1.0432 0.6306 0.175 Uiso 1 1 calc GR . . F 4
H33B H 0.0710 1.0535 0.6670 0.175 Uiso 1 1 calc GR . . F 4
H33C H 0.0523 0.9664 0.6318 0.175 Uiso 1 1 calc GR . . F 4
C34 C 0.15041(14) 0.7550(3) 0.70327(13) 0.0588(12) Uani 1 1 d . . . D 4
H34A H 0.1710 0.7091 0.7048 0.071 Uiso 1 1 calc R . . D 4
H34B H 0.1306 0.7435 0.6764 0.071 Uiso 1 1 calc R . . D 4
C35 C 0.13802(13) 0.7192(3) 0.73587(12) 0.0513(11) Uani 1 1 d . . . D 4
C36 C 0.16260(12) 0.6786(3) 0.77260(13) 0.0507(10) Uani 1 1 d . . . D 4
C37 C 0.15111(12) 0.6508(3) 0.80282(13) 0.0516(11) Uani 1 1 d . . . D 4
H37 H 0.1680 0.6220 0.8276 0.062 Uiso 1 1 calc R . . D 4
C38 C 0.11510(12) 0.6644(3) 0.79736(13) 0.0507(10) Uani 1 1 d . . . D 4
C39 C 0.09089(13) 0.7050(3) 0.76029(13) 0.0553(11) Uani 1 1 d . . . D 4
C40 C 0.10229(13) 0.7303(3) 0.73004(13) 0.0535(11) Uani 1 1 d . . . D 4
H40 H 0.0853 0.7558 0.7047 0.064 Uiso 1 1 calc R . . D 4
C41 C 0.22298(13) 0.6197(4) 0.81311(15) 0.0699(13) Uani 1 1 d . . . G 4
H41A H 0.2468 0.6193 0.8124 0.105 Uiso 1 1 calc GR . . G 4
H41B H 0.2156 0.5446 0.8151 0.105 Uiso 1 1 calc GR . . G 4
H41C H 0.2239 0.6614 0.8366 0.105 Uiso 1 1 calc GR . . G 4
C42 C 0.02983(15) 0.7494(6) 0.71766(17) 0.0895(18) Uani 1 1 d . . . H 4
H42A H 0.0307 0.6991 0.6970 0.134 Uiso 1 1 calc GR . . H 4
H42B H 0.0353 0.8235 0.7116 0.134 Uiso 1 1 calc GR . . H 4
H42C H 0.0057 0.7480 0.7177 0.134 Uiso 1 1 calc GR . . H 4
C43 C 0.10396(13) 0.6399(3) 0.83172(13) 0.0530(11) Uani 1 1 d . . . D 4
H43A H 0.1170 0.5745 0.8465 0.064 Uiso 1 1 calc R . . D 4
H43B H 0.0779 0.6233 0.8205 0.064 Uiso 1 1 calc R . . D 4
C44 C 0.11171(12) 0.7351(3) 0.86128(12) 0.0489(10) Uani 1 1 d . . . D 4
C45 C 0.14448(12) 0.7450(3) 0.89352(12) 0.0504(10) Uani 1 1 d . . . D 4
C46 C 0.15192(12) 0.8347(3) 0.91933(13) 0.0532(11) Uani 1 1 d . . . D 4
H46 H 0.1747 0.8400 0.9414 0.064 Uiso 1 1 calc R . . D 4
C47 C 0.12628(11) 0.9174(3) 0.91328(12) 0.0469(10) Uani 1 1 d . . . D 4
C48 C 0.09302(11) 0.9043(3) 0.88143(13) 0.0506(10) Uani 1 1 d . . . D 4
C49 C 0.08604(12) 0.8149(3) 0.85557(14) 0.0540(11) Uani 1 1 d . . . D 4
H49 H 0.0632 0.8087 0.8336 0.065 Uiso 1 1 calc R . . D 4
C50 C 0.20443(19) 0.6767(6) 0.9300(2) 0.119(3) Uani 1 1 d . . . I 4
H50A H 0.2152 0.7441 0.9255 0.178 Uiso 1 1 calc GR . . I 4
H50B H 0.2194 0.6144 0.9297 0.178 Uiso 1 1 calc GR . . I 4
H50C H 0.2027 0.6802 0.9562 0.178 Uiso 1 1 calc GR . . I 4
C51 C 0.03194(15) 0.9661(6) 0.8503(2) 0.110(2) Uani 1 1 d . . . J 4
H51A H 0.0306 0.9558 0.8228 0.165 Uiso 1 1 calc GR . . J 4
H51B H 0.0170 1.0284 0.8507 0.165 Uiso 1 1 calc GR . . J 4
H51C H 0.0232 0.9002 0.8588 0.165 Uiso 1 1 calc GR . . J 4
C52 C 0.13508(12) 1.0150(3) 0.94092(13) 0.0509(10) Uani 1 1 d . . . D 4
H52A H 0.1519 0.9926 0.9684 0.061 Uiso 1 1 calc R . . D 4
H52B H 0.1128 1.0415 0.9427 0.061 Uiso 1 1 calc R . . D 4
C53 C 0.15177(11) 1.1070(3) 0.92655(12) 0.0490(10) Uani 1 1 d . . . D 4
C54 C 0.18891(12) 1.1192(3) 0.94038(13) 0.0528(10) Uani 1 1 d . . . D 4
C55 C 0.20355(12) 1.2027(3) 0.92590(13) 0.0533(11) Uani 1 1 d . . . D 4
H55 H 0.2290 1.2087 0.9356 0.064 Uiso 1 1 calc R . . D 4
C56 C 0.18204(11) 1.2774(3) 0.89768(13) 0.0489(10) Uani 1 1 d . . . D 4
C57 C 0.14434(11) 1.2664(3) 0.88423(13) 0.0497(10) Uani 1 1 d . . . D 4
C58 C 0.12996(11) 1.1819(3) 0.89859(13) 0.0493(10) Uani 1 1 d . . . D 4
H58 H 0.1046 1.1753 0.8890 0.059 Uiso 1 1 calc R . . D 4
C59 C 0.24760(15) 1.0635(6) 0.98775(19) 0.099(2) Uani 1 1 d . . . K 4
H59A H 0.2583 1.0563 0.9680 0.149 Uiso 1 1 calc GR . . K 4
H59B H 0.2587 1.0106 1.0096 0.149 Uiso 1 1 calc GR . . K 4
H59C H 0.2517 1.1375 0.9989 0.149 Uiso 1 1 calc GR . . K 4
C60 C 0.08622(13) 1.3358(4) 0.84275(18) 0.0772(15) Uani 1 1 d . . . L 4
H60A H 0.0751 1.3919 0.8222 0.116 Uiso 1 1 calc GR . . L 4
H60B H 0.0788 1.3463 0.8651 0.116 Uiso 1 1 calc GR . . L 4
H60C H 0.0786 1.2635 0.8308 0.116 Uiso 1 1 calc GR . . L 4
C61 C 0.19790(12) 1.3635(3) 0.88027(14) 0.0558(11) Uani 1 1 d . . . D 4
H61A H 0.2229 1.3788 0.8995 0.067 Uiso 1 1 calc R . . D 4
H61B H 0.1839 1.4317 0.8765 0.067 Uiso 1 1 calc R . . D 4
C62 C 0.19782(12) 1.3285(3) 0.84035(15) 0.0529(11) Uani 1 1 d . . . D 4
C63 C 0.22639(14) 1.2691(4) 0.83795(19) 0.0705(14) Uani 1 1 d . . . D 4
C64 C 0.22519(19) 1.2346(4) 0.8012(2) 0.0837(19) Uani 1 1 d . . . D 4
H64 H 0.2452 1.1964 0.8003 0.100 Uiso 1 1 calc R . . D 4
C65 C 0.19532(17) 1.2544(3) 0.7656(2) 0.0731(16) Uani 1 1 d . . . D 4
C66 C 0.16654(14) 1.3135(3) 0.76733(16) 0.0614(13) Uani 1 1 d . . . D 4
C67 C 0.16854(13) 1.3507(3) 0.80465(15) 0.0557(11) Uani 1 1 d . . . D 4
H67 H 0.1492 1.3926 0.8056 0.067 Uiso 1 1 calc R . . D 4
C68 C 0.2865(2) 1.1968(8) 0.8723(3) 0.143(3) Uani 1 1 d . . . M 4
H68A H 0.2950 1.2408 0.8553 0.215 Uiso 1 1 calc GR . . M 4
H68B H 0.2803 1.1235 0.8607 0.215 Uiso 1 1 calc GR . . M 4
H68C H 0.3056 1.1917 0.8996 0.215 Uiso 1 1 calc GR . . M 4
C69 C 0.10838(16) 1.3888(8) 0.73391(19) 0.123(3) Uani 1 1 d . . . N 4
H69A H 0.0876 1.3847 0.7078 0.185 Uiso 1 1 calc GR . . N 4
H69B H 0.1153 1.4652 0.7405 0.185 Uiso 1 1 calc GR . . N 4
H69C H 0.1021 1.3566 0.7550 0.185 Uiso 1 1 calc GR . . N 4
C70 C 0.5850(3) 0.9685(8) 0.6211(3) 0.073(3) Uani 0.5 1 d . . . O 4
C71 C 0.5835(3) 0.8721(8) 0.6129(3) 0.064(2) Uani 0.5 1 d . . . O 4
C72 C 0.5625(3) 0.7796(8) 0.6238(3) 0.121(3) Uani 0.75 1 d . . . O 4
C73 C 0.5285(3) 0.8536(8) 0.6191(3) 0.064(3) Uani 0.5 1 d . . . O 4
C74 C 0.5275(4) 0.9495(8) 0.6211(3) 0.074(3) Uani 0.5 1 d . . . O 4
C75 C 0.55883(15) 0.9073(4) 0.62448(14) 0.0370(11) Uani 0.75 1 d . . . O 4
C76 C 0.5752(3) 0.7733(9) 0.5889(3) 0.070(3) Uani 0.5 1 d . . . O 4
C77 C 0.54441(14) 0.7231(4) 0.58098(14) 0.0357(11) Uani 0.75 1 d . . . O 4
C78 C 0.5205(3) 0.7543(6) 0.5958(3) 0.056(2) Uani 0.5 1 d . . . O 4
C79 C 0.6478(4) 0.9838(13) 0.6367(7) 0.143(8) Uani 0.493(12) 1 d . . . O 1
H79A H 0.6673 0.9371 0.6365 0.214 Uiso 0.493(12) 1 calc GR . . O 1
H79B H 0.6530 1.0066 0.6645 0.214 Uiso 0.493(12) 1 calc GR . . O 1
H79C H 0.6458 1.0484 0.6199 0.214 Uiso 0.493(12) 1 calc GR . . O 1
C80 C 0.6436(4) 0.880(2) 0.6188(9) 0.204(13) Uani 0.507(12) 1 d . . . O 2
C81 C 0.4632(4) 0.7383(13) 0.5999(5) 0.090(4) Uani 0.493(12) 1 d . . . O 1
H81A H 0.4724 0.7346 0.6294 0.135 Uiso 0.493(12) 1 calc GR . . O 1
H81B H 0.4423 0.6901 0.5879 0.135 Uiso 0.493(12) 1 calc GR . . O 1
H81C H 0.4560 0.8134 0.5910 0.135 Uiso 0.493(12) 1 calc GR . . O 1
C82 C 0.4532(4) 0.6925(18) 0.5724(6) 0.130(7) Uani 0.507(12) 1 d . . . O 2
H82A H 0.4438 0.7266 0.5906 0.195 Uiso 0.507(12) 1 calc GR . . O 2
H82B H 0.4475 0.6145 0.5699 0.195 Uiso 0.507(12) 1 calc GR . . O 2
H82C H 0.4422 0.7268 0.5457 0.195 Uiso 0.507(12) 1 calc GR . . O 2
C83 C 0.5089(3) 0.7017(7) 0.5639(3) 0.064(3) Uani 0.5 1 d . . . O .
C84 C 0.5356(3) 0.6162(7) 0.5545(3) 0.106(3) Uani 0.75 1 d . . . O .
C85 C 0.5648(3) 0.7139(10) 0.5594(4) 0.083(3) Uani 0.5 1 d . . . . .
C86 C 0.5474(4) 0.6726(8) 0.5191(4) 0.078(3) Uani 0.5 1 d . . . O .
C87 C 0.51325(17) 0.6469(4) 0.50639(18) 0.0408(12) Uani 0.75 1 d . . . . .
C88 C 0.4943(3) 0.6658(8) 0.5245(4) 0.067(3) Uani 0.5 1 d . . . O .
C89 C 0.4783(4) 0.6516(7) 0.4945(4) 0.066(3) Uani 0.5 1 d . . . O .
C90 C 0.4959(4) 0.6123(8) 0.4586(3) 0.139(4) Uani 0.75 1 d . . . O .
C91 C 0.5313(3) 0.6673(8) 0.4868(4) 0.069(3) Uani 0.5 1 d . . . O .
C92 C 0.5990(5) 0.625(3) 0.5088(9) 0.247(19) Uani 0.493(12) 1 d . . . O 1
H92A H 0.6050 0.6249 0.4851 0.371 Uiso 0.493(12) 1 calc GR . . O 1
H92B H 0.6005 0.5507 0.5192 0.371 Uiso 0.493(12) 1 calc GR . . O 1
H92C H 0.6161 0.6718 0.5299 0.371 Uiso 0.493(12) 1 calc GR . . O 1
C93 C 0.5846(4) 0.652(2) 0.4729(5) 0.141(8) Uani 0.507(12) 1 d . . . O 2
C94 C 0.5107(4) 0.6987(7) 0.4441(3) 0.066(3) Uani 0.5 1 d . . . . .
C95 C 0.47702(17) 0.7080(4) 0.42977(15) 0.0395(12) Uani 0.75 1 d . . . O .
C96 C 0.4579(3) 0.6800(7) 0.4533(3) 0.066(3) Uani 0.5 1 d . . . O .
C97 C 0.4013(4) 0.6334(12) 0.4585(6) 0.123(7) Uani 0.493(12) 1 d . . . O 1
H97A H 0.4098 0.5587 0.4667 0.185 Uiso 0.493(12) 1 calc GR . . O 1
H97B H 0.3757 0.6319 0.4405 0.185 Uiso 0.493(12) 1 calc GR . . O 1
H97C H 0.4048 0.6767 0.4826 0.185 Uiso 0.493(12) 1 calc GR . . O 1
C98 C 0.3860(4) 0.6853(17) 0.4180(5) 0.132(7) Uani 0.507(12) 1 d . . . O 2
C99 C 0.4452(4) 0.7388(7) 0.4205(3) 0.075(3) Uani 0.5 1 d . . . O .
C100 C 0.4546(3) 0.7449(7) 0.3856(3) 0.117(3) Uani 0.75 1 d . . . . .
C101 C 0.4995(4) 0.7657(7) 0.4144(3) 0.070(3) Uani 0.5 1 d . . . O .
C102 C 0.4840(4) 0.8567(8) 0.3879(3) 0.067(3) Uani 0.5 1 d . . . O .
C103 C 0.5386(2) 0.9222(9) 0.3824(2) 0.148(4) Uani 1 1 d . . . . .
H10A H 0.5492 0.9684 0.4064 0.222 Uiso 1 1 calc GR . . . .
H10B H 0.5390 0.9609 0.3589 0.222 Uiso 1 1 calc GR . . . .
H10C H 0.5524 0.8545 0.3865 0.222 Uiso 1 1 calc GR . . . .
C104 C 0.4761(3) 0.9340(9) 0.3811(3) 0.072(3) Uani 0.5 1 d . . . O .
C105 C 0.4335(3) 0.9813(8) 0.3498(3) 0.121(3) Uani 0.75 1 d . . . O .
C106 C 0.4204(4) 0.9172(9) 0.3815(3) 0.080(3) Uani 0.5 1 d . . . . .
C107 C 0.4305(3) 0.8290(8) 0.3943(3) 0.068(3) Uani 0.5 1 d . . . O .
C108 C 0.44985(16) 0.8770(5) 0.38016(15) 0.0423(12) Uani 0.75 1 d . . . O .
C109 C 0.5000 0.2384(9) 0.2500 0.127(4) Uani 1 2 d DS T P P 4
H109 H 0.5000 0.3159 0.2500 0.152 Uiso 1 2 calc RS T P P 4
C110 C 0.48695(19) 0.1772(8) 0.2740(2) 0.112(2) Uani 1 1 d D . . P 4
H110 H 0.4780 0.2138 0.2911 0.134 Uiso 1 1 calc R . . P 4
C111 C 0.4869(2) 0.0724(8) 0.2732(2) 0.113(2) Uani 1 1 d D . . P 4
H111 H 0.4775 0.0330 0.2893 0.135 Uiso 1 1 calc R . . P 4
C112 C 0.5000 0.0179(10) 0.2500 0.137(4) Uani 1 2 d DS T P P 4
H112 H 0.5000 -0.0595 0.2500 0.164 Uiso 1 2 calc RS T P P 4
O1A O 0.3499(12) 0.847(4) 0.9324(13) 0.452(11) Uani 0.5 1 d D U . Q 1
O1B O 0.3465(12) 0.822(4) 0.9894(10) 0.452(11) Uani 0.5 1 d D U . Q 2
O2 O 0.4115(6) -0.1264(17) 0.9941(8) 0.270(10) Uani 0.5 1 d D U . . .
H2A H 0.4228 -0.1446 1.0184 0.406 Uiso 0.5 1 calc R . . C .
O3 O 0.24268(12) 1.0461(3) 0.75467(15) 0.0933(13) Uani 1 1 d . . . . .
O4 O 0.10096(12) 0.9236(3) 0.67048(11) 0.0830(11) Uani 1 1 d . . . . .
O5 O 0.19754(9) 0.6689(2) 0.77689(9) 0.0615(8) Uani 1 1 d . . . . .
O6 O 0.05559(9) 0.7172(3) 0.75622(9) 0.0662(9) Uani 1 1 d . . . . .
O7 O 0.16943(9) 0.6639(3) 0.89874(9) 0.0689(9) Uani 1 1 d . . . . .
O8 O 0.06808(8) 0.9861(3) 0.87710(11) 0.0677(9) Uani 1 1 d . . . . .
O9 O 0.20970(8) 1.0430(3) 0.96836(10) 0.0666(9) Uani 1 1 d . . . . .
O10 O 0.12418(8) 1.3439(2) 0.85748(10) 0.0589(8) Uani 1 1 d . . . . .
O11 O 0.25494(11) 1.2477(3) 0.87404(15) 0.0968(13) Uani 1 1 d . . . . .
O12 O 0.13759(11) 1.3306(3) 0.73156(11) 0.0763(10) Uani 1 1 d . . . . .
O13 O 0.61527(11) 0.9258(3) 0.62118(13) 0.0908(12) Uani 1 1 d . . . . .
O14 O 0.48982(12) 0.7058(3) 0.58759(12) 0.0890(12) Uani 1 1 d . . . . .
O15 O 0.56901(12) 0.6597(4) 0.49943(13) 0.1056(15) Uani 1 1 d . . . . .
O16 O 0.42216(12) 0.6833(3) 0.43694(12) 0.0952(13) Uani 1 1 d . . . . .
O17 O 0.50569(13) 0.8996(4) 0.37615(14) 0.1042(14) Uani 1 1 d . . . . .
H73 H 0.5048(19) 0.893(6) 0.620(2) 0.125 Uiso 1 1 d R . . . .
H76 H 0.594(2) 0.745(6) 0.573(2) 0.125 Uiso 1 1 d R . . . .
H88 H 0.475(2) 0.644(6) 0.517(3) 0.125 Uiso 1 1 d R . . . .
H94 H 0.521(2) 0.730(7) 0.427(2) 0.125 Uiso 1 1 d R . . . .
H106 H 0.404(2) 0.857(7) 0.385(2) 0.125 Uiso 1 1 d R . . . .

loop_
_atom_site_aniso_label
_atom_site_aniso_U_11
_atom_site_aniso_U_22
_atom_site_aniso_U_33
_atom_site_aniso_U_23
_atom_site_aniso_U_13
_atom_site_aniso_U_12
C1 0.237(9) 0.184(8) 0.165(8) -0.020(7) 0.052(7) -0.062(7)
C2 0.164(9) 0.226(13) 0.122(7) -0.032(8) 0.065(7) -0.040(9)
C3 0.115(6) 0.182(10) 0.162(9) -0.014(7) 0.075(6) -0.035(6)
C4 0.110(6) 0.131(7) 0.158(8) -0.008(6) 0.062(6) -0.006(5)
C5 0.087(5) 0.223(10) 0.076(4) 0.006(5) 0.026(4) -0.035(6)
C6 0.275(15) 0.46(3) 0.071(5) -0.054(9) 0.058(7) -0.254(17)
C7 0.423(14) 0.422(15) 0.427(13) -0.008(10) 0.166(9) 0.015(10)
C8 0.293(12) 0.296(12) 0.284(12) -0.020(9) 0.121(9) -0.004(9)
C9 0.151(7) 0.160(7) 0.166(7) -0.002(6) 0.063(6) -0.003(6)
C10 0.236(10) 0.205(9) 0.241(10) -0.011(8) 0.083(8) 0.001(8)
C11 0.163(7) 0.141(6) 0.109(5) -0.002(5) 0.038(5) -0.028(6)
C12 0.233(14) 0.105(7) 0.188(12) 0.009(8) 0.095(11) -0.023(8)
C13 0.219(12) 0.119(8) 0.110(7) -0.023(6) 0.034(8) 0.004(8)
C14 0.365(16) 0.086(6) 0.276(16) -0.013(8) 0.222(13) 0.024(10)
C15 0.377(17) 0.34(2) 0.35(2) -0.017(15) 0.192(14) 0.000(15)
C16 0.155(7) 0.175(7) 0.146(6) -0.015(6) 0.081(5) 0.011(6)
C17 0.233(11) 0.222(11) 0.245(12) -0.025(9) 0.106(9) 0.038(8)
C18 0.212(7) 0.212(7) 0.211(7) 0.0002(10) 0.086(3) -0.0005(10)
C19 0.104(8) 0.120(8) 0.158(8) -0.043(7) 0.025(7) 0.003(7)
C20 0.088(8) 0.34(2) 0.177(13) -0.102(15) 0.069(8) -0.012(11)
C21 0.227(11) 0.258(12) 0.231(12) 0.012(9) 0.104(9) 0.006(9)
C22 0.154(7) 0.192(8) 0.185(8) -0.035(6) 0.084(6) 0.001(6)
C23 0.100(5) 0.083(4) 0.077(4) -0.008(3) 0.034(3) 0.000(3)
C24 0.099(5) 0.113(5) 0.087(5) -0.017(4) 0.023(4) -0.003(4)
C25 0.175(6) 0.029(2) 0.125(5) 0.006(3) 0.120(5) 0.005(3)
C26 0.130(5) 0.039(2) 0.085(4) 0.016(2) 0.083(4) 0.017(3)
C27 0.107(4) 0.037(2) 0.106(4) 0.009(2) 0.083(4) 0.009(3)
C28 0.095(4) 0.035(2) 0.073(3) 0.005(2) 0.056(3) 0.016(2)
C29 0.109(4) 0.038(2) 0.051(3) 0.0085(19) 0.048(3) 0.013(2)
C30 0.117(5) 0.043(3) 0.056(3) 0.019(2) 0.047(3) 0.027(3)
C31 0.135(5) 0.043(3) 0.072(3) 0.022(2) 0.069(4) 0.036(3)
C32 0.106(5) 0.064(4) 0.200(8) -0.015(4) 0.082(5) 0.006(3)
C33 0.149(6) 0.082(4) 0.101(5) 0.022(4) 0.032(5) 0.058(4)
C34 0.093(3) 0.041(2) 0.048(2) 0.0054(19) 0.034(2) 0.014(2)
C35 0.079(3) 0.0279(19) 0.046(2) -0.0018(17) 0.024(2) 0.0064(19)
C36 0.069(3) 0.033(2) 0.052(2) 0.0028(18) 0.026(2) 0.0055(19)
C37 0.068(3) 0.036(2) 0.046(2) 0.0053(17) 0.019(2) 0.0043(19)
C38 0.066(3) 0.030(2) 0.055(3) 0.0016(17) 0.024(2) 0.0034(18)
C39 0.068(3) 0.039(2) 0.053(3) 0.0006(19) 0.018(2) 0.006(2)
C40 0.073(3) 0.038(2) 0.044(2) 0.0027(18) 0.018(2) 0.013(2)
C41 0.063(3) 0.074(3) 0.068(3) 0.022(3) 0.023(3) 0.007(2)
C42 0.068(3) 0.115(5) 0.074(4) 0.018(3) 0.015(3) 0.020(3)
C43 0.066(3) 0.042(2) 0.053(2) 0.0065(18) 0.026(2) 0.0017(19)
C44 0.060(3) 0.040(2) 0.049(2) 0.0078(18) 0.025(2) 0.0010(19)
C45 0.063(3) 0.045(2) 0.044(2) 0.0096(18) 0.023(2) 0.0102(19)
C46 0.054(3) 0.057(3) 0.048(2) 0.010(2) 0.020(2) 0.007(2)
C47 0.053(3) 0.047(2) 0.046(2) 0.0060(18) 0.025(2) -0.0035(18)
C48 0.054(3) 0.044(2) 0.060(3) 0.0046(19) 0.029(2) 0.0055(19)
C49 0.053(3) 0.050(2) 0.060(3) 0.003(2) 0.024(2) -0.002(2)
C50 0.105(5) 0.099(5) 0.108(5) -0.006(4) -0.003(4) 0.042(4)
C51 0.056(3) 0.097(5) 0.144(6) -0.033(4) 0.007(4) 0.016(3)
C52 0.055(3) 0.051(2) 0.049(2) 0.0009(19) 0.024(2) -0.0020(19)
C53 0.054(3) 0.049(2) 0.046(2) -0.0014(18) 0.023(2) 0.0004(19)
C54 0.056(3) 0.052(2) 0.046(2) -0.0002(19) 0.017(2) 0.005(2)
C55 0.050(2) 0.050(2) 0.057(3) -0.003(2) 0.018(2) -0.0035(19)
C56 0.052(2) 0.039(2) 0.055(2) -0.0025(18) 0.022(2) 0.0011(18)
C57 0.051(2) 0.041(2) 0.056(2) -0.0010(19) 0.021(2) 0.0027(18)
C58 0.047(2) 0.046(2) 0.057(3) -0.0017(19) 0.023(2) -0.0006(18)
C59 0.071(4) 0.104(5) 0.087(4) 0.035(4) -0.006(3) 0.002(3)
C60 0.054(3) 0.068(3) 0.104(4) 0.028(3) 0.027(3) 0.013(2)
C61 0.057(3) 0.038(2) 0.073(3) -0.001(2) 0.027(2) -0.0041(19)
C62 0.056(3) 0.034(2) 0.078(3) 0.001(2) 0.036(3) -0.0014(18)
C63 0.074(3) 0.046(3) 0.107(4) 0.024(3) 0.052(3) 0.014(2)
C64 0.123(5) 0.046(3) 0.128(5) 0.028(3) 0.099(5) 0.027(3)
C65 0.121(5) 0.028(2) 0.115(4) 0.008(2) 0.094(4) 0.000(2)
C66 0.083(3) 0.041(2) 0.079(3) -0.012(2) 0.052(3) -0.012(2)
C67 0.069(3) 0.036(2) 0.078(3) -0.010(2) 0.045(3) -0.0061(19)
C68 0.096(5) 0.161(8) 0.191(9) 0.043(7) 0.077(6) 0.067(5)
C69 0.063(4) 0.227(9) 0.071(4) -0.050(5) 0.017(3) 0.010(5)
C70 0.089(8) 0.055(6) 0.050(6) -0.007(4) 0.000(5) 0.027(6)
C71 0.068(7) 0.059(6) 0.055(5) 0.013(5) 0.015(5) 0.000(5)
C72 0.141(9) 0.088(6) 0.108(7) 0.016(5) 0.024(7) 0.019(6)
C73 0.101(8) 0.052(6) 0.042(5) 0.012(4) 0.033(5) 0.040(6)
C74 0.112(9) 0.051(6) 0.042(5) -0.006(4) 0.015(5) -0.012(6)
C75 0.041(3) 0.028(2) 0.034(3) 0.009(2) 0.007(2) 0.007(2)
C76 0.115(10) 0.061(6) 0.038(5) 0.009(5) 0.035(6) 0.034(6)
C77 0.043(3) 0.029(2) 0.034(3) 0.008(2) 0.014(2) 0.011(2)
C78 0.079(7) 0.033(4) 0.055(5) 0.006(4) 0.026(5) -0.002(4)
C79 0.076(10) 0.080(10) 0.22(2) -0.046(11) 0.007(10) -0.005(7)
C80 0.047(9) 0.24(3) 0.28(3) 0.02(2) 0.019(13) 0.028(12)
C81 0.089(10) 0.103(10) 0.099(10) -0.010(8) 0.059(9) 0.003(8)
C82 0.095(11) 0.186(19) 0.133(15) 0.015(14) 0.073(11) -0.042(11)
C83 0.110(9) 0.039(5) 0.054(6) 0.007(4) 0.046(6) 0.006(5)
C84 0.155(9) 0.071(5) 0.080(5) -0.004(4) 0.034(6) 0.017(5)
C85 0.079(8) 0.067(7) 0.097(10) 0.031(7) 0.028(7) 0.030(6)
C86 0.118(11) 0.058(6) 0.072(8) 0.017(6) 0.053(8) 0.044(6)
C87 0.053(4) 0.020(2) 0.058(3) -0.001(2) 0.030(3) 0.012(2)
C88 0.081(8) 0.038(5) 0.065(8) 0.011(5) 0.012(7) -0.009(5)
C89 0.090(9) 0.033(5) 0.072(8) 0.002(5) 0.031(8) 0.004(5)
C90 0.225(13) 0.082(6) 0.090(7) 0.018(5) 0.044(8) 0.023(7)
C91 0.060(7) 0.053(6) 0.062(7) -0.013(5) -0.009(6) 0.028(5)
C92 0.081(13) 0.48(5) 0.19(3) -0.10(3) 0.060(15) 0.06(2)
C93 0.087(10) 0.28(2) 0.063(8) 0.002(11) 0.040(8) 0.063(12)
C94 0.121(10) 0.036(5) 0.059(6) 0.000(4) 0.056(7) 0.004(5)
C95 0.052(4) 0.020(2) 0.037(3) -0.004(2) 0.008(3) 0.007(2)
C96 0.060(6) 0.041(5) 0.084(7) 0.005(5) 0.017(6) 0.011(4)
C97 0.097(11) 0.095(10) 0.174(17) 0.042(10) 0.052(11) -0.015(8)
C98 0.067(9) 0.208(18) 0.099(10) 0.037(11) 0.011(7) -0.051(10)
C99 0.134(11) 0.043(5) 0.036(5) -0.005(4) 0.021(6) -0.035(6)
C100 0.151(9) 0.082(6) 0.072(5) 0.006(4) -0.002(6) -0.009(6)
C101 0.114(9) 0.041(5) 0.051(6) -0.007(4) 0.028(6) 0.016(5)
C102 0.133(11) 0.038(6) 0.042(5) -0.010(4) 0.047(6) -0.015(6)
C103 0.119(7) 0.244(12) 0.100(6) -0.019(6) 0.062(5) -0.024(7)
C104 0.101(9) 0.054(7) 0.038(5) 0.007(4) 0.004(5) 0.040(6)
C105 0.178(10) 0.083(6) 0.078(6) 0.003(5) 0.027(6) -0.008(6)
C106 0.096(9) 0.065(7) 0.045(5) -0.001(5) -0.005(6) -0.009(6)
C107 0.089(8) 0.041(5) 0.046(5) -0.005(4) -0.001(5) 0.000(5)
C108 0.042(3) 0.039(3) 0.039(3) -0.008(2) 0.009(3) -0.001(3)
C109 0.087(7) 0.098(8) 0.168(12) 0.000 0.024(8) 0.000
C110 0.082(5) 0.142(7) 0.113(6) -0.017(5) 0.043(4) 0.023(5)
C111 0.097(5) 0.135(7) 0.119(6) 0.031(5) 0.056(5) 0.010(5)
C112 0.109(9) 0.111(9) 0.207(14) 0.000 0.081(10) 0.000
O1A 0.465(17) 0.49(2) 0.412(14) -0.001(16) 0.184(11) 0.000(16)
O1B 0.465(17) 0.49(2) 0.412(14) -0.001(16) 0.184(11) 0.000(16)
O2 0.221(15) 0.241(16) 0.321(19) 0.015(14) 0.080(13) 0.027(13)
O3 0.111(3) 0.0418(18) 0.172(4) -0.005(2) 0.104(3) 0.0046(19)
O4 0.107(3) 0.062(2) 0.070(2) 0.0172(18) 0.025(2) 0.031(2)
O5 0.069(2) 0.0556(18) 0.064(2) 0.0166(15) 0.0320(17) 0.0113(15)
O6 0.063(2) 0.069(2) 0.061(2) 0.0049(16) 0.0199(16) 0.0150(16)
O7 0.077(2) 0.060(2) 0.0570(19) 0.0046(15) 0.0141(17) 0.0257(16)
O8 0.0498(18) 0.0606(19) 0.084(2) -0.0089(16) 0.0186(17) 0.0077(15)
O9 0.058(2) 0.067(2) 0.064(2) 0.0199(16) 0.0131(16) 0.0053(15)
O10 0.0507(18) 0.0510(17) 0.073(2) 0.0130(15) 0.0231(16) 0.0079(13)
O11 0.085(3) 0.085(3) 0.141(4) 0.041(3) 0.067(3) 0.037(2)
O12 0.093(3) 0.075(2) 0.072(2) -0.0230(18) 0.046(2) -0.0132(19)
O13 0.073(3) 0.086(3) 0.101(3) -0.005(2) 0.023(2) 0.002(2)
O14 0.102(3) 0.095(3) 0.088(3) -0.004(2) 0.057(2) -0.017(2)
O15 0.097(3) 0.144(4) 0.090(3) 0.008(3) 0.052(3) 0.048(3)
O16 0.099(3) 0.087(3) 0.082(3) 0.008(2) 0.018(2) -0.026(2)
O17 0.098(3) 0.119(4) 0.105(3) -0.036(3) 0.052(3) -0.004(3)

loop_
_atom_type_symbol
_atom_type_description
_atom_type_scat_dispersion_real
_atom_type_scat_dispersion_imag
_atom_type_scat_source
C C 0.0033 0.0016 'International Tables Vol C Tables 4.2.6.8 and 6.1.1.4'
H H 0.0000 0.0000 'International Tables Vol C Tables 4.2.6.8 and 6.1.1.4'
O O 0.0106 0.0060 'International Tables Vol C Tables 4.2.6.8 and 6.1.1.4'

loop_
_geom_angle_atom_site_label_1
_geom_angle_atom_site_label_2
_geom_angle_atom_site_label_3
_geom_angle
_geom_angle_site_symmetry_1
_geom_angle_site_symmetry_3
C2 C1 C6 120.0 . .
C2 C1 C7 100.0(16) . .
C6 C1 C7 138.2(16) . .
C1 C2 H2 120.0 . .
C3 C2 C1 120.0 . .
C3 C2 H2 120.0 . .
C2 C3 H3 120.0 . .
C4 C3 C2 120.0 . .
C4 C3 H3 120.0 . .
C3 C4 H4 120.0 . .
C3 C4 C5 120.0 . .
C5 C4 H4 120.0 . .
C4 C5 H5 120.0 . .
C6 C5 C4 120.0 . .
C6 C5 H5 120.0 . .
C1 C6 H6 120.0 . .
C5 C6 C1 120.0 . .
C5 C6 H6 120.0 . .
C8 C7 C1 126(2) . .
O1A C7 C1 93(3) . .
O1A C7 C8 111(3) . .
O1B C7 C1 119(3) . .
O1B C7 C8 106(2) . .
C7 C8 H8A 108.0 . .
C7 C8 H8B 108.0 . .
H8A C8 H8B 107.3 . .
C9 C8 C7 117(2) . .
C9 C8 H8A 108.0 . .
C9 C8 H8B 108.0 . .
C8 C9 H9A 107.8 . .
C8 C9 H9B 107.8 . .
H9A C9 H9B 107.2 . .
C10 C9 C8 117.9(15) . .
C10 C9 H9A 107.8 . .
C10 C9 H9B 107.8 . .
C9 C10 H10D 106.9 . .
C9 C10 H10E 106.9 . .
C9 C10 C11 121.6(14) . .
H10D C10 H10E 106.7 . .
C11 C10 H10D 106.9 . .
C11 C10 H10E 106.9 . .
C10 C11 H11A 104.9 . .
C10 C11 H11B 104.9 . .
H11A C11 H11B 105.8 . .
C12 C11 C10 129.4(12) . .
C12 C11 H11A 104.9 . .
C12 C11 H11B 104.9 . .
C11 C12 H12A 104.3 . .
C11 C12 H12B 104.3 . .
H12A C12 H12B 105.6 . .
C13 C12 C11 131.7(12) . .
C13 C12 H12A 104.3 . .
C13 C12 H12B 104.3 . .
C12 C13 H13A 106.2 . .
C12 C13 H13B 106.2 . .
H13A C13 H13B 106.4 . .
C14 C13 C12 124.5(11) . .
C14 C13 H13A 106.2 . .
C14 C13 H13B 106.2 . .
C13 C14 H14A 105.6 . .
C13 C14 H14B 105.6 . .
C13 C14 C15 126.7(11) . .
H14A C14 H14B 106.1 . .
C15 C14 H14A 105.6 . .
C15 C14 H14B 105.6 . .
C14 C15 H15A 109.5 . .
C14 C15 H15B 109.5 . .
C14 C15 H15C 109.5 . .
H15A C15 H15B 109.5 . .
H15A C15 H15C 109.5 . .
H15B C15 H15C 109.5 . .
C17 C16 C21 120.0 . .
C17 C16 C22 111.7(10) . .
C21 C16 C22 128.3(10) . .
C16 C17 H17 120.0 . .
C16 C17 C18 120.0 . .
C18 C17 H17 120.0 . .
C17 C18 H18 120.0 . .
C19 C18 C17 120.0 . .
C19 C18 H18 120.0 . .
C18 C19 H19 120.0 . .
C18 C19 C20 120.0 . .
C20 C19 H19 120.0 . .
C19 C20 H20 120.0 . .
C19 C20 C21 120.0 . .
C21 C20 H20 120.0 . .
C16 C21 H21 120.0 . .
C20 C21 C16 120.0 . .
C20 C21 H21 120.0 . .
C16 C22 H22 105.8 . .
C23 C22 C16 123.4(10) . .
C23 C22 H22 105.8 . .
C23 C22 O2 118.8(13) . .
O2 C22 C16 95.5(13) . .
O2 C22 H22 105.8 . .
C22 C23 H23A 106.9 . .
C22 C23 H23B 106.9 . .
C22 C23 C24 121.9(7) . .
H23A C23 H23B 106.7 . .
C24 C23 H23A 106.9 . .
C24 C23 H23B 106.9 . .
C23 C24 H24A 106.7 . .
C23 C24 H24B 106.7 . .
C24 C24 C23 122.5(8) 5_657 .
C24 C24 H24A 106.7 5_657 .
C24 C24 H24B 106.7 5_657 .
H24A C24 H24B 106.6 . .
H25A C25 H25B 108.0 . .
C26 C25 H25A 109.3 . .
C26 C25 H25B 109.3 . .
C26 C25 C65 111.6(4) . .
C65 C25 H25A 109.3 . .
C65 C25 H25B 109.3 . .
C27 C26 C25 121.0(6) . .
C31 C26 C25 121.3(5) . .
C31 C26 C27 117.7(5) . .
C28 C27 C26 120.6(6) . .
O3 C27 C26 114.8(5) . .
O3 C27 C28 124.5(5) . .
C27 C28 H28 119.3 . .
C27 C28 C29 121.5(5) . .
C29 C28 H28 119.3 . .
C28 C29 C30 118.2(5) . .
C28 C29 C34 120.7(4) . .
C30 C29 C34 121.0(5) . .
C31 C30 C29 119.4(6) . .
O4 C30 C29 116.1(5) . .
O4 C30 C31 124.5(5) . .
C26 C31 H31 118.7 . .
C30 C31 C26 122.5(5) . .
C30 C31 H31 118.7 . .
H32A C32 H32B 109.5 . .
H32A C32 H32C 109.5 . .
H32B C32 H32C 109.5 . .
O3 C32 H32A 109.5 . .
O3 C32 H32B 109.5 . .
O3 C32 H32C 109.5 . .
H33A C33 H33B 109.5 . .
H33A C33 H33C 109.5 . .
H33B C33 H33C 109.5 . .
O4 C33 H33A 109.5 . .
O4 C33 H33B 109.5 . .
O4 C33 H33C 109.5 . .
C29 C34 H34A 109.2 . .
C29 C34 H34B 109.2 . .
C29 C34 C35 112.2(3) . .
H34A C34 H34B 107.9 . .
C35 C34 H34A 109.2 . .
C35 C34 H34B 109.2 . .
C36 C35 C34 120.5(4) . .
C40 C35 C34 120.5(4) . .
C40 C35 C36 118.9(4) . .
C35 C36 C37 119.8(4) . .
O5 C36 C35 116.8(4) . .
O5 C36 C37 123.4(4) . .
C36 C37 H37 119.3 . .
C36 C37 C38 121.4(4) . .
C38 C37 H37 119.3 . .
C37 C38 C43 120.1(4) . .
C39 C38 C37 117.8(4) . .
C39 C38 C43 122.0(4) . .
C40 C39 C38 120.5(4) . .
C40 C39 O6 123.6(4) . .
O6 C39 C38 115.9(4) . .
C35 C40 H40 119.3 . .
C39 C40 C35 121.5(4) . .
C39 C40 H40 119.3 . .
H41A C41 H41B 109.5 . .
H41A C41 H41C 109.5 . .
H41B C41 H41C 109.5 . .
O5 C41 H41A 109.5 . .
O5 C41 H41B 109.5 . .
O5 C41 H41C 109.5 . .
H42A C42 H42B 109.5 . .
H42A C42 H42C 109.5 . .
H42B C42 H42C 109.5 . .
O6 C42 H42A 109.5 . .
O6 C42 H42B 109.5 . .
O6 C42 H42C 109.5 . .
C38 C43 H43A 109.2 . .
C38 C43 H43B 109.2 . .
C38 C43 C44 112.2(3) . .
H43A C43 H43B 107.9 . .
C44 C43 H43A 109.2 . .
C44 C43 H43B 109.2 . .
C45 C44 C43 121.0(4) . .
C45 C44 C49 118.5(4) . .
C49 C44 C43 120.4(4) . .
C44 C45 C46 120.7(4) . .
C44 C45 O7 117.4(4) . .
O7 C45 C46 121.9(4) . .
C45 C46 H46 119.4 . .
C45 C46 C47 121.2(4) . .
C47 C46 H46 119.4 . .
C46 C47 C52 120.5(4) . .
C48 C47 C46 117.3(4) . .
C48 C47 C52 122.2(4) . .
C47 C48 C49 121.0(4) . .
C47 C48 O8 115.6(4) . .
O8 C48 C49 123.4(4) . .
C44 C49 C48 121.3(4) . .
C44 C49 H49 119.3 . .
C48 C49 H49 119.3 . .
H50A C50 H50B 109.5 . .
H50A C50 H50C 109.5 . .
H50B C50 H50C 109.5 . .
O7 C50 H50A 109.5 . .
O7 C50 H50B 109.5 . .
O7 C50 H50C 109.5 . .
H51A C51 H51B 109.5 . .
H51A C51 H51C 109.5 . .
H51B C51 H51C 109.5 . .
O8 C51 H51A 109.5 . .
O8 C51 H51B 109.5 . .
O8 C51 H51C 109.5 . .
C47 C52 H52A 109.1 . .
C47 C52 H52B 109.1 . .
C47 C52 C53 112.6(3) . .
H52A C52 H52B 107.8 . .
C53 C52 H52A 109.1 . .
C53 C52 H52B 109.1 . .
C54 C53 C52 121.9(4) . .
C58 C53 C52 120.1(4) . .
C58 C53 C54 118.1(4) . .
C55 C54 C53 120.7(4) . .
O9 C54 C53 116.3(4) . .
O9 C54 C55 123.0(4) . .
C54 C55 H55 119.1 . .
C56 C55 C54 121.7(4) . .
C56 C55 H55 119.1 . .
C55 C56 C57 117.5(4) . .
C55 C56 C61 121.6(4) . .
C57 C56 C61 120.8(4) . .
C58 C57 C56 120.3(4) . .
O10 C57 C56 115.6(4) . .
O10 C57 C58 124.1(4) . .
C53 C58 C57 121.7(4) . .
C53 C58 H58 119.2 . .
C57 C58 H58 119.2 . .
H59A C59 H59B 109.5 . .
H59A C59 H59C 109.5 . .
H59B C59 H59C 109.5 . .
O9 C59 H59A 109.5 . .
O9 C59 H59B 109.5 . .
O9 C59 H59C 109.5 . .
H60A C60 H60B 109.5 . .
H60A C60 H60C 109.5 . .
H60B C60 H60C 109.5 . .
O10 C60 H60A 109.5 . .
O10 C60 H60B 109.5 . .
O10 C60 H60C 109.5 . .
C56 C61 H61A 109.3 . .
C56 C61 H61B 109.3 . .
C56 C61 C62 111.5(3) . .
H61A C61 H61B 108.0 . .
C62 C61 H61A 109.3 . .
C62 C61 H61B 109.3 . .
C63 C62 C61 121.8(5) . .
C67 C62 C61 120.4(4) . .
C67 C62 C63 117.7(5) . .
C64 C63 C62 120.8(5) . .
C64 C63 O11 123.0(5) . .
O11 C63 C62 116.2(5) . .
C63 C64 H64 119.4 . .
C63 C64 C65 121.3(5) . .
C65 C64 H64 119.4 . .
C64 C65 C25 121.1(5) . .
C64 C65 C66 118.7(5) . .
C66 C65 C25 120.2(6) . .
C67 C66 C65 119.4(5) . .
O12 C66 C65 116.8(5) . .
O12 C66 C67 123.8(4) . .
C62 C67 C66 122.0(4) . .
C62 C67 H67 119.0 . .
C66 C67 H67 119.0 . .
H68A C68 H68B 109.5 . .
H68A C68 H68C 109.5 . .
H68B C68 H68C 109.5 . .
O11 C68 H68A 109.5 . .
O11 C68 H68B 109.5 . .
O11 C68 H68C 109.5 . .
H69A C69 H69B 109.5 . .
H69A C69 H69C 109.5 . .
H69B C69 H69C 109.5 . .
O12 C69 H69A 109.5 . .
O12 C69 H69B 109.5 . .
O12 C69 H69C 109.5 . .
C71 C70 C75 61.1(8) . .
C71 C70 C105 122.1(12) . 5_676
C71 C70 C106 163.0(10) . 5_676
C71 C70 O13 64.8(7) . .
C75 C70 C105 64.4(7) . 5_676
C75 C70 C106 116.9(10) . 5_676
C106 C70 C105 64.7(8) 5_676 5_676
O13 C70 C75 122.7(8) . .
O13 C70 C105 143.7(8) . 5_676
O13 C70 C106 120.4(12) . 5_676
C70 C71 C72 128.6(11) . .
C70 C71 C75 64.5(9) . .
C70 C71 C76 159.5(10) . .
C70 C71 O13 61.9(8) . .
C75 C71 C72 65.9(6) . .
C75 C71 C76 116.4(9) . .
C75 C71 O13 123.3(8) . .
C76 C71 C72 61.7(7) . .
O13 C71 C72 148.9(8) . .
O13 C71 C76 120.2(10) . .
C71 C72 C73 95.5(8) . .
C71 C72 C75 49.2(5) . .
C71 C72 C77 99.0(7) . .
C71 C72 C78 121.7(7) . .
C73 C72 C78 53.0(6) . .
C75 C72 C73 49.9(5) . .
C75 C72 C77 116.2(6) . .
C75 C72 C78 96.7(6) . .
C76 C72 C71 55.6(7) . .
C76 C72 C73 119.9(8) . .
C76 C72 C75 97.3(7) . .
C76 C72 C77 49.8(6) . .
C76 C72 C78 95.5(8) . .
C77 C72 C73 95.9(7) . .
C77 C72 C78 49.5(5) . .
C72 C73 H73 169(4) . .
C74 C73 C72 127.3(13) . .
C74 C73 C75 63.5(9) . .
C74 C73 C78 150.9(9) . .
C74 C73 H73 60(4) . .
C75 C73 C72 63.9(7) . .
C75 C73 C78 118.6(8) . .
C75 C73 H73 123(4) . .
C78 C73 C72 64.3(6) . .
C78 C73 H73 113(4) . .
C73 C74 C75 64.1(9) . .
C73 C74 C104 173.8(11) . 5_676
C73 C74 C105 118.8(11) . 5_676
C73 C74 H73 56(4) . .
C75 C74 C104 117.7(11) . 5_676
C75 C74 C105 62.0(7) . 5_676
C75 C74 H73 120(4) . .
C104 C74 C105 66.0(7) 5_676 5_676
C104 C74 H73 122(4) 5_676 .
C105 C74 H73 148(4) 5_676 .
C70 C75 C72 118.0(7) . .
C70 C75 C105 66.7(6) . 5_676
C71 C75 C70 54.4(6) . .
C71 C75 C72 64.9(6) . .
C71 C75 C73 124.8(7) . .
C71 C75 C74 158.0(7) . .
C71 C75 C105 118.1(7) . 5_676
C72 C75 C105 148.8(6) . 5_676
C73 C75 C70 166.8(7) . .
C73 C75 C72 66.2(6) . .
C73 C75 C105 116.9(7) . 5_676
C74 C75 C70 122.3(7) . .
C74 C75 C72 118.6(7) . .
C74 C75 C73 52.4(6) . .
C74 C75 C105 71.2(6) . 5_676
C71 C76 C72 62.7(7) . .
C71 C76 H76 120(4) . .
C72 C76 H76 155(3) . .
C77 C76 C71 119.4(9) . .
C77 C76 C72 66.4(7) . .
C77 C76 H76 120(4) . .
C85 C76 C71 160.0(10) . .
C85 C76 C72 129.2(13) . .
C85 C76 C77 64.3(10) . .
C85 C76 H76 57(4) . .
C76 C77 C72 63.7(6) . .
C76 C77 C78 123.9(7) . .
C76 C77 C83 159.8(7) . .
C76 C77 C84 118.9(7) . .
C76 C77 C85 54.2(7) . .
C78 C77 C72 67.0(6) . .
C78 C77 C83 54.8(6) . .
C78 C77 C84 117.2(7) . .
C78 C77 C85 165.0(7) . .
C83 C77 C72 121.5(7) . .
C83 C77 C84 67.7(6) . .
C83 C77 C85 120.8(8) . .
C84 C77 C72 149.5(6) . .
C85 C77 C72 116.8(9) . .
C85 C77 C84 67.8(7) . .
C73 C78 C72 62.7(7) . .
C77 C78 C72 63.6(6) . .
C77 C78 C73 116.4(9) . .
C83 C78 C72 126.0(10) . .
C83 C78 C73 153.7(9) . .
C83 C78 C77 62.7(7) . .
C83 C78 O14 65.2(7) . .
O14 C78 C72 153.9(8) . .
O14 C78 C73 119.4(9) . .
O14 C78 C77 124.0(7) . .
H79A C79 H79B 109.5 . .
H79A C79 H79C 109.5 . .
H79B C79 H79C 109.5 . .
O13 C79 H79A 109.5 . .
O13 C79 H79B 109.5 . .
O13 C79 H79C 109.5 . .
H81A C81 H81B 109.5 . .
H81A C81 H81C 109.5 . .
H81B C81 H81C 109.5 . .
O14 C81 H81A 109.5 . .
O14 C81 H81B 109.5 . .
O14 C81 H81C 109.5 . .
H82A C82 H82B 109.5 . .
H82A C82 H82C 109.5 . .
H82B C82 H82C 109.5 . .
O14 C82 H82A 109.5 . .
O14 C82 H82B 109.5 . .
O14 C82 H82C 109.5 . .
C77 C83 C84 62.8(6) . .
C77 C83 C88 117.9(9) . .
C77 C83 O14 118.7(8) . .
C78 C83 C77 62.5(7) . .
C78 C83 C84 119.6(10) . .
C78 C83 C88 167.2(9) . .
C78 C83 O14 59.7(6) . .
C88 C83 C84 67.9(7) . .
O14 C83 C84 138.0(7) . .
O14 C83 C88 123.0(10) . .
C77 C84 C83 49.4(5) . .
C77 C84 C85 49.5(6) . .
C77 C84 C86 93.2(7) . .
C77 C84 C87 110.2(5) . .
C77 C84 C88 90.8(6) . .
C83 C84 C85 91.1(7) . .
C83 C84 C86 108.1(6) . .
C83 C84 C87 86.9(6) . .
C83 C84 C88 48.7(7) . .
C85 C84 C86 50.9(8) . .
C85 C84 C87 90.8(7) . .
C85 C84 C88 106.9(7) . .
C86 C84 C88 83.0(8) . .
C87 C84 C86 46.4(6) . .
C87 C84 C88 42.6(6) . .
C76 C85 C77 61.5(9) . .
C76 C85 C84 120.8(12) . .
C76 C85 C86 163.4(10) . .
C76 C85 H76 60(4) . .
C77 C85 C84 62.6(7) . .
C77 C85 C86 116.9(11) . .
C77 C85 H76 120(4) . .
C84 C85 H76 149(4) . .
C86 C85 C84 66.0(8) . .
C86 C85 H76 123(4) . .
C85 C86 C84 63.1(7) . .
C87 C86 C84 65.3(7) . .
C87 C86 C85 117.3(10) . .
C87 C86 O15 127.6(11) . .
C91 C86 C84 123.9(14) . .
C91 C86 C85 162.0(11) . .
C91 C86 C87 61.0(11) . .
C91 C86 O15 70.2(9) . .
O15 C86 C84 143.2(8) . .
O15 C86 C85 115.0(12) . .
C86 C87 C84 68.3(7) . .
C86 C87 C90 112.1(8) . .
C88 C87 C84 71.0(8) . .
C88 C87 C86 125.1(9) . .
C88 C87 C89 48.0(7) . .
C88 C87 C90 121.4(9) . .
C88 C87 C91 157.2(7) . .
C89 C87 C84 114.8(8) . .
C89 C87 C86 163.5(7) . .
C89 C87 C90 73.5(8) . .
C90 C87 C84 150.9(5) . .
C91 C87 C84 116.8(8) . .
C91 C87 C86 50.5(6) . .
C91 C87 C89 128.3(9) . .
C91 C87 C90 63.2(7) . .
C83 C88 C84 63.4(7) . .
C83 C88 H88 114(8) . .
C84 C88 H88 135(6) . .
C87 C88 C83 121.2(11) . .
C87 C88 C84 66.5(7) . .
C87 C88 H88 123(8) . .
C89 C88 C83 165.7(16) . .
C89 C88 C84 130.8(15) . .
C89 C88 C87 70.7(14) . .
C89 C88 H88 58(7) . .
C87 C89 C90 61.8(7) . .
C87 C89 C96 116.8(10) . .
C87 C89 H88 105(6) . .
C88 C89 C87 61.3(13) . .
C88 C89 C90 123.0(16) . .
C88 C89 C96 156.0(11) . .
C88 C89 H88 47(6) . .
C90 C89 H88 155(5) . .
C96 C89 C90 62.6(7) . .
C96 C89 H88 138(6) . .
C87 C90 C89 44.7(6) . .
C87 C90 C96 88.6(7) . .
C91 C90 C87 45.5(6) . .
C91 C90 C89 86.6(8) . .
C91 C90 C95 100.9(8) . .
C91 C90 C96 115.0(8) . .
C94 C90 C87 97.4(8) . .
C94 C90 C89 114.9(8) . .
C94 C90 C91 59.7(9) . .
C94 C90 C95 49.9(6) . .
C94 C90 C96 95.5(8) . .
C95 C90 C87 113.4(7) . .
C95 C90 C89 92.9(7) . .
C95 C90 C96 51.2(6) . .
C96 C90 C89 48.3(7) . .
C86 C91 C87 68.5(11) . .
C86 C91 C90 137.2(15) . .
C86 C91 C94 161.4(11) . .
C86 C91 O15 63.4(8) . .
C87 C91 C90 71.3(8) . .
C87 C91 C94 115.8(10) . .
C87 C91 O15 128.2(10) . .
C94 C91 C90 56.0(7) . .
O15 C91 C90 141.6(9) . .
O15 C91 C94 115.9(11) . .
H92A C92 H92B 109.5 . .
H92A C92 H92C 109.5 . .
H92B C92 H92C 109.5 . .
O15 C92 H92A 109.5 . .
O15 C92 H92B 109.5 . .
O15 C92 H92C 109.5 . .
C90 C94 C91 64.3(8) . .
C90 C94 H94 154(5) . .
C91 C94 H94 124(5) . .
C95 C94 C90 70.5(8) . .
C95 C94 C91 121.1(9) . .
C95 C94 C101 68.7(9) . .
C95 C94 H94 113(5) . .
C101 C94 C90 136.7(14) . .
C101 C94 C91 154.4(10) . .
C101 C94 H94 46(5) . .
C90 C95 C100 146.8(6) . .
C94 C95 C90 59.6(7) . .
C94 C95 C96 120.1(7) . .
C94 C95 C100 122.7(8) . .
C94 C95 C101 56.4(7) . .
C96 C95 C90 69.7(7) . .
C96 C95 C100 117.2(8) . .
C96 C95 C101 161.6(6) . .
C99 C95 C90 125.6(8) . .
C99 C95 C94 165.7(7) . .
C99 C95 C96 58.3(6) . .
C99 C95 C100 61.7(7) . .
C99 C95 C101 119.8(7) . .
C101 C95 C90 114.5(8) . .
C101 C95 C100 70.0(7) . .
C89 C96 C90 69.1(7) . .
C95 C96 C89 117.5(9) . .
C95 C96 C90 59.2(6) . .
C99 C96 C89 159.4(10) . .
C99 C96 C90 112.5(10) . .
C99 C96 C95 55.1(8) . .
C99 C96 O16 67.5(8) . .
O16 C96 C89 122.9(10) . .
O16 C96 C90 147.8(9) . .
O16 C96 C95 119.6(8) . .
H97A C97 H97B 109.5 . .
H97A C97 H97C 109.5 . .
H97B C97 H97C 109.5 . .
O16 C97 H97A 109.5 . .
O16 C97 H97B 109.5 . .
O16 C97 H97C 109.5 . .
C95 C99 C96 66.6(8) . .
C95 C99 C100 69.1(8) . .
C95 C99 C107 121.5(10) . .
C95 C99 O16 120.6(8) . .
C96 C99 C100 131.8(13) . .
C96 C99 C107 160.4(10) . .
C96 C99 O16 57.1(6) . .
C107 C99 C100 64.7(7) . .
C107 C99 O16 117.9(12) . .
O16 C99 C100 143.9(8) . .
C95 C100 C101 51.7(5) . .
C95 C100 C102 94.1(6) . .
C95 C100 C108 113.9(6) . .
C99 C100 C95 49.2(6) . .
C99 C100 C101 93.9(7) . .
C99 C100 C102 113.5(7) . .
C99 C100 C107 56.3(8) . .
C99 C100 C108 95.4(7) . .
C101 C100 C102 48.4(6) . .
C107 C100 C95 98.1(7) . .
C107 C100 C101 112.6(7) . .
C107 C100 C102 86.9(7) . .
C107 C100 C108 46.2(5) . .
C108 C100 C101 88.3(6) . .
C108 C100 C102 45.0(5) . .
C94 C101 C95 54.9(8) . .
C94 C101 C100 110.2(11) . .
C94 C101 C102 165.2(10) . .
C94 C101 H94 48(5) . .
C95 C101 C100 58.3(6) . .
C95 C101 C102 117.7(11) . .
C95 C101 H94 102(5) . .
C100 C101 H94 143(5) . .
C102 C101 C100 68.8(8) . .
C102 C101 H94 141(6) . .
C101 C102 C100 62.8(7) . .
C104 C102 C100 124.9(16) . .
C104 C102 C101 155.5(10) . .
C104 C102 C108 64.2(12) . .
C104 C102 O17 73.4(10) . .
C108 C102 C100 60.9(6) . .
C108 C102 C101 115.3(10) . .
O17 C102 C100 149.1(8) . .
O17 C102 C101 112.1(13) . .
O17 C102 C108 132.7(10) . .
H10A C103 H10B 109.5 . .
H10A C103 H10C 109.5 . .
H10B C103 H10C 109.5 . .
O17 C103 H10A 109.5 . .
O17 C103 H10B 109.5 . .
O17 C103 H10C 109.5 . .
C74 C104 C105 65.2(7) 5_676 .
C102 C104 C74 166.8(14) . 5_676
C102 C104 C105 127.7(14) . .
C102 C104 C108 70.4(13) . .
C102 C104 O17 61.5(9) . .
C108 C104 C74 118.9(10) . 5_676
C108 C104 C105 64.0(7) . .
C108 C104 O17 127.5(10) . .
O17 C104 C74 112.3(12) . 5_676
O17 C104 C105 136.1(8) . .
C70 C105 C74 88.2(7) 5_676 5_676
C70 C105 C104 107.4(7) 5_676 .
C70 C105 C106 51.0(7) 5_676 .
C70 C105 C108 91.7(6) 5_676 .
C74 C105 C104 48.9(6) 5_676 .
C75 C105 C70 48.9(5) 5_676 5_676
C75 C105 C74 46.8(5) 5_676 5_676
C75 C105 C104 89.8(6) 5_676 .
C75 C105 C106 92.5(7) 5_676 .
C75 C105 C108 110.0(6) 5_676 .
C106 C105 C74 106.5(7) . 5_676
C106 C105 C104 84.5(7) . .
C108 C105 C74 87.2(6) . 5_676
C108 C105 C104 43.8(5) . .
C108 C105 C106 47.1(6) . .
C70 C106 C105 64.2(8) 5_676 .
C70 C106 H106 128(5) 5_676 .
C105 C106 H106 146(4) . .
C107 C106 C70 162.1(10) . 5_676
C107 C106 C105 123.5(14) . .
C107 C106 C108 59.8(10) . .
C107 C106 H106 56(4) . .
C108 C106 C70 119.2(12) . 5_676
C108 C106 C105 66.2(8) . .
C108 C106 H106 112(5) . .
C99 C107 C100 59.0(7) . .
C99 C107 H106 125(5) . .
C100 C107 H106 144(4) . .
C106 C107 C99 163.4(10) . .
C106 C107 C100 132.8(13) . .
C106 C107 C108 65.4(10) . .
C106 C107 H106 55(4) . .
C108 C107 C99 118.4(11) . .
C108 C107 C100 70.8(8) . .
C108 C107 H106 117(5) . .
C100 C108 C105 148.1(6) . .
C102 C108 C100 74.0(7) . .
C102 C108 C105 113.2(7) . .
C104 C108 C100 119.2(8) . .
C104 C108 C102 45.4(6) . .
C104 C108 C105 72.3(7) . .
C104 C108 C106 124.2(8) . .
C106 C108 C100 115.6(8) . .
C106 C108 C102 162.9(7) . .
C106 C108 C105 66.7(7) . .
C107 C108 C100 63.0(7) . .
C107 C108 C102 127.3(8) . .
C107 C108 C104 156.3(7) . .
C107 C108 C105 119.4(8) . .
C107 C108 C106 54.9(7) . .
C110 C109 H109 122.4 2_655 .
C110 C109 H109 122.4 . .
C110 C109 C110 115.2(10) 2_655 .
C109 C110 H110 119.4 . .
C111 C110 C109 121.2(8) . .
C111 C110 H110 119.4 . .
C110 C111 H111 119.5 . .
C110 C111 C112 121.1(9) . .
C112 C111 H111 119.5 . .
C111 C112 C111 120.1(11) 2_655 .
C111 C112 H112 119.9 . .
C111 C112 H112 119.9 2_655 .
C22 O2 H2A 109.5 . .
C27 O3 C32 118.1(4) . .
C30 O4 C33 118.3(5) . .
C36 O5 C41 118.1(3) . .
C39 O6 C42 117.0(4) . .
C45 O7 C50 118.3(4) . .
C48 O8 C51 117.3(4) . .
C54 O9 C59 117.2(4) . .
C57 O10 C60 117.8(3) . .
C63 O11 C68 117.5(6) . .
C66 O12 C69 116.2(4) . .
C70 O13 C71 53.3(6) . .
C78 O14 C83 55.1(6) . .
C83 O14 C81 157.7(9) . .
C83 O14 C82 122.8(11) . .
C86 O15 C91 46.3(7) . .
C86 O15 C93 168.3(10) . .
C92 O15 C86 134.1(16) . .
C92 O15 C91 163.2(18) . .
C93 O15 C91 122.2(9) . .
C96 O16 C97 120.1(8) . .
C96 O16 C98 176.4(9) . .
C96 O16 C99 55.5(7) . .
C98 O16 C99 122.0(8) . .
C99 O16 C97 172.9(9) . .
C102 O17 C103 149.3(9) . .
C102 O17 C104 45.0(6) . .
C103 O17 C104 145.3(8) . .

loop_
_geom_bond_atom_site_label_1
_geom_bond_atom_site_label_2
_geom_bond_distance
_geom_bond_site_symmetry_2
C1 C2 1.3900 .
C1 C6 1.3900 .
C1 C7 1.561(10) .
C2 H2 0.9500 .
C2 C3 1.3900 .
C3 H3 0.9500 .
C3 C4 1.3900 .
C4 H4 0.9500 .
C4 C5 1.3900 .
C5 H5 0.9500 .
C5 C6 1.3900 .
C6 H6 0.9500 .
C7 C8 1.558(10) .
C7 O1A 1.462(19) .
C7 O1B 1.451(19) .
C8 H8A 0.9900 .
C8 H8B 0.9900 .
C8 C9 1.50(2) .
C9 H9A 0.9900 .
C9 H9B 0.9900 .
C9 C10 1.367(15) .
C10 H10D 0.9900 .
C10 H10E 0.9900 .
C10 C11 1.446(16) .
C11 H11A 0.9900 .
C11 H11B 0.9900 .
C11 C12 1.417(14) .
C12 H12A 0.9900 .
C12 H12B 0.9900 .
C12 C13 1.349(14) .
C13 H13A 0.9900 .
C13 H13B 0.9900 .
C13 C14 1.341(13) .
C14 H14A 0.9900 .
C14 H14B 0.9900 .
C14 C15 1.506(9) .
C15 H15A 0.9800 .
C15 H15B 0.9800 .
C15 H15C 0.9800 .
C16 C17 1.3900 .
C16 C21 1.3900 .
C16 C22 1.499(12) .
C17 H17 0.9500 .
C17 C18 1.3900 .
C18 H18 0.9500 .
C18 C19 1.3900 .
C19 H19 0.9500 .
C19 C20 1.3900 .
C20 H20 0.9500 .
C20 C21 1.3900 .
C21 H21 0.9500 .
C22 H22 1.0000 .
C22 C23 1.453(12) .
C22 O2 1.458(16) .
C23 H23A 0.9900 .
C23 H23B 0.9900 .
C23 C24 1.470(8) .
C24 C24 1.381(12) 5_657
C24 H24A 0.9900 .
C24 H24B 0.9900 .
C25 H25A 0.9900 .
C25 H25B 0.9900 .
C25 C26 1.510(7) .
C25 C65 1.530(7) .
C26 C27 1.395(7) .
C26 C31 1.388(8) .
C27 C28 1.383(6) .
C27 O3 1.374(7) .
C28 H28 0.9500 .
C28 C29 1.390(7) .
C29 C30 1.409(7) .
C29 C34 1.511(6) .
C30 C31 1.380(8) .
C30 O4 1.374(7) .
C31 H31 0.9500 .
C32 H32A 0.9800 .
C32 H32B 0.9800 .
C32 H32C 0.9800 .
C32 O3 1.408(7) .
C33 H33A 0.9800 .
C33 H33B 0.9800 .
C33 H33C 0.9800 .
C33 O4 1.422(6) .
C34 H34A 0.9900 .
C34 H34B 0.9900 .
C34 C35 1.522(6) .
C35 C36 1.392(6) .
C35 C40 1.387(6) .
C36 C37 1.394(6) .
C36 O5 1.369(5) .
C37 H37 0.9500 .
C37 C38 1.405(6) .
C38 C39 1.395(6) .
C38 C43 1.515(6) .
C39 C40 1.385(6) .
C39 O6 1.390(5) .
C40 H40 0.9500 .
C41 H41A 0.9800 .
C41 H41B 0.9800 .
C41 H41C 0.9800 .
C41 O5 1.434(5) .
C42 H42A 0.9800 .
C42 H42B 0.9800 .
C42 H42C 0.9800 .
C42 O6 1.420(6) .
C43 H43A 0.9900 .
C43 H43B 0.9900 .
C43 C44 1.527(6) .
C44 C45 1.376(6) .
C44 C49 1.384(6) .
C45 C46 1.395(6) .
C45 O7 1.377(5) .
C46 H46 0.9500 .
C46 C47 1.406(6) .
C47 C48 1.386(6) .
C47 C52 1.507(6) .
C48 C49 1.394(6) .
C48 O8 1.389(5) .
C49 H49 0.9500 .
C50 H50A 0.9800 .
C50 H50B 0.9800 .
C50 H50C 0.9800 .
C50 O7 1.422(7) .
C51 H51A 0.9800 .
C51 H51B 0.9800 .
C51 H51C 0.9800 .
C51 O8 1.416(6) .
C52 H52A 0.9900 .
C52 H52B 0.9900 .
C52 C53 1.513(6) .
C53 C54 1.393(6) .
C53 C58 1.388(6) .
C54 C55 1.388(6) .
C54 O9 1.385(5) .
C55 H55 0.9500 .
C55 C56 1.388(6) .
C56 C57 1.414(6) .
C56 C61 1.502(6) .
C57 C58 1.389(6) .
C57 O10 1.368(5) .
C58 H58 0.9500 .
C59 H59A 0.9800 .
C59 H59B 0.9800 .
C59 H59C 0.9800 .
C59 O9 1.433(6) .
C60 H60A 0.9800 .
C60 H60B 0.9800 .
C60 H60C 0.9800 .
C60 O10 1.417(5) .
C61 H61A 0.9900 .
C61 H61B 0.9900 .
C61 C62 1.505(6) .
C62 C63 1.403(6) .
C62 C67 1.384(6) .
C63 C64 1.375(8) .
C63 O11 1.376(7) .
C64 H64 0.9500 .
C64 C65 1.390(8) .
C65 C66 1.399(7) .
C66 C67 1.395(6) .
C66 O12 1.368(6) .
C67 H67 0.9500 .
C68 H68A 0.9800 .
C68 H68B 0.9800 .
C68 H68C 0.9800 .
C68 O11 1.453(7) .
C69 H69A 0.9800 .
C69 H69B 0.9800 .
C69 H69C 0.9800 .
C69 O12 1.417(7) .
C70 C71 1.214(13) .
C70 C75 1.347(14) .
C70 C105 1.641(16) 5_676
C70 C106 1.416(15) 5_676
C70 O13 1.337(12) .
C71 C72 1.562(15) .
C71 C75 1.306(12) .
C71 C76 1.450(15) .
C71 O13 1.370(11) .
C72 C73 1.604(14) .
C72 C75 1.574(11) .
C72 C76 1.547(15) .
C72 C77 1.581(12) .
C72 C78 1.625(15) .
C73 C74 1.180(13) .
C73 C75 1.339(13) .
C73 C78 1.440(13) .
C73 H73 1.09(7) .
C74 C75 1.332(14) .
C74 C104 1.436(15) 5_676
C74 C105 1.729(15) 5_676
C74 H73 1.14(7) .
C75 C105 1.612(11) 5_676
C76 C77 1.319(14) .
C76 C85 1.217(17) .
C76 H76 1.18(7) .
C77 C78 1.343(11) .
C77 C83 1.346(12) .
C77 C84 1.577(10) .
C77 C85 1.351(14) .
C78 C83 1.237(13) .
C78 O14 1.302(10) .
C79 H79A 0.9800 .
C79 H79B 0.9800 .
C79 H79C 0.9800 .
C79 O13 1.402(14) .
C80 O13 1.32(2) .
C81 H81A 0.9800 .
C81 H81B 0.9800 .
C81 H81C 0.9800 .
C81 O14 1.385(12) .
C82 H82A 0.9800 .
C82 H82B 0.9800 .
C82 H82C 0.9800 .
C82 O14 1.371(15) .
C83 C84 1.641(13) .
C83 C88 1.378(18) .
C83 O14 1.368(10) .
C84 C85 1.644(17) .
C84 C86 1.685(15) .
C84 C87 1.647(10) .
C84 C88 1.699(15) .
C85 C86 1.431(19) .
C85 H76 1.15(7) .
C86 C87 1.312(15) .
C86 C91 1.087(15) .
C86 O15 1.345(11) .
C87 C88 1.215(16) .
C87 C89 1.307(15) .
C87 C90 1.637(12) .
C87 C91 1.233(14) .
C88 C89 1.029(14) .
C88 H88 0.78(8) .
C89 C90 1.782(17) .
C89 C96 1.423(16) .
C89 H88 0.90(9) .
C90 C91 1.542(16) .
C90 C94 1.419(15) .
C90 C95 1.551(11) .
C90 C96 1.694(16) .
C91 C94 1.478(15) .
C91 O15 1.415(12) .
C92 H92A 0.9800 .
C92 H92B 0.9800 .
C92 H92C 0.9800 .
C92 O15 1.203(18) .
C93 O15 1.348(13) .
C94 C95 1.258(13) .
C94 C101 1.281(14) .
C94 H94 0.96(8) .
C95 C96 1.408(12) .
C95 C99 1.258(14) .
C95 C100 1.552(10) .
C95 C101 1.432(14) .
C96 C99 1.304(14) .
C96 O16 1.330(10) .
C97 H97A 0.9800 .
C97 H97B 0.9800 .
C97 H97C 0.9800 .
C97 O16 1.496(15) .
C98 O16 1.348(14) .
C99 C100 1.462(15) .
C99 C107 1.420(14) .
C99 O16 1.463(12) .
C100 C101 1.715(16) .
C100 C102 1.797(15) .
C100 C107 1.542(16) .
C100 C108 1.634(10) .
C101 C102 1.440(15) .
C101 H94 0.92(7) .
C102 C104 0.999(12) .
C102 C108 1.322(15) .
C102 O17 1.241(11) .
C103 H10A 0.9800 .
C103 H10B 0.9800 .
C103 H10C 0.9800 .
C103 O17 1.292(8) .
C104 C74 1.436(15) 5_676
C104 C105 1.740(15) .
C104 C108 1.264(15) .
C104 O17 1.353(12) .
C105 C70 1.641(16) 5_676
C105 C74 1.730(15) 5_676
C105 C75 1.612(11) 5_676
C105 C106 1.648(16) .
C105 C108 1.642(11) .
C106 C70 1.416(15) 5_676
C106 C107 1.182(14) .
C106 C108 1.313(15) .
C106 H106 1.03(7) .
C107 C108 1.248(13) .
C107 H106 1.05(7) .
C109 H109 0.9500 .
C109 C110 1.403(7) .
C109 C110 1.403(7) 2_655
C110 H110 0.9500 .
C110 C111 1.285(10) .
C111 H111 0.9500 .
C111 C112 1.338(7) .
C112 C111 1.338(7) 2_655
C112 H112 0.9500 .
O2 H2A 0.8400 .

loop_
_geom_torsion_atom_site_label_1
_geom_torsion_atom_site_label_2
_geom_torsion_atom_site_label_3
_geom_torsion_atom_site_label_4
_geom_torsion
_geom_torsion_site_symmetry_1
_geom_torsion_site_symmetry_4
C1 C2 C3 C4 0.0 . .
C1 C7 C8 C9 -33(4) . .
C2 C1 C6 C5 0.0 . .
C2 C1 C7 C8 -76(3) . .
C2 C1 C7 O1A 165(2) . .
C2 C1 C7 O1B 67(4) . .
C2 C3 C4 C5 0.0 . .
C3 C4 C5 C6 0.0 . .
C4 C5 C6 C1 0.0 . .
C6 C1 C2 C3 0.0 . .
C6 C1 C7 C8 88(4) . .
C6 C1 C7 O1A -31(3) . .
C6 C1 C7 O1B -129(3) . .
C7 C1 C2 C3 167.5(13) . .
C7 C1 C6 C5 -161.4(19) . .
C7 C8 C9 C10 -178(2) . .
C8 C9 C10 C11 -166.0(14) . .
C9 C10 C11 C12 178.1(12) . .
C10 C11 C12 C13 -168.5(15) . .
C11 C12 C13 C14 -172.0(12) . .
C12 C13 C14 C15 -169.7(16) . .
C16 C17 C18 C19 0.0 . .
C16 C22 C23 C24 179.4(10) . .
C17 C16 C21 C20 0.0 . .
C17 C16 C22 C23 79.5(13) . .
C17 C16 C22 O2 -150.4(12) . .
C17 C18 C19 C20 0.0 . .
C18 C19 C20 C21 0.0 . .
C19 C20 C21 C16 0.0 . .
C21 C16 C17 C18 0.0 . .
C21 C16 C22 C23 -99.7(13) . .
C21 C16 C22 O2 30.4(16) . .
C22 C16 C17 C18 -179.3(9) . .
C22 C16 C21 C20 179.1(10) . .
C22 C23 C24 C24 178.2(11) . 5_657
C25 C26 C27 C28 178.9(4) . .
C25 C26 C27 O3 -1.5(6) . .
C25 C26 C31 C30 -178.5(4) . .
C25 C65 C66 C67 179.8(4) . .
C25 C65 C66 O12 0.3(6) . .
C26 C25 C65 C64 81.3(7) . .
C26 C25 C65 C66 -98.5(6) . .
C26 C27 C28 C29 -0.3(7) . .
C26 C27 O3 C32 -173.1(5) . .
C27 C26 C31 C30 0.7(7) . .
C27 C28 C29 C30 0.6(6) . .
C27 C28 C29 C34 -177.4(4) . .
C28 C27 O3 C32 6.5(8) . .
C28 C29 C30 C31 -0.3(6) . .
C28 C29 C30 O4 179.6(4) . .
C28 C29 C34 C35 94.1(5) . .
C29 C30 C31 C26 -0.4(7) . .
C29 C30 O4 C33 -170.3(5) . .
C29 C34 C35 C36 -88.9(5) . .
C29 C34 C35 C40 88.7(5) . .
C30 C29 C34 C35 -83.9(5) . .
C31 C26 C27 C28 -0.3(7) . .
C31 C26 C27 O3 179.3(4) . .
C31 C30 O4 C33 9.5(7) . .
C34 C29 C30 C31 177.7(4) . .
C34 C29 C30 O4 -2.4(6) . .
C34 C35 C36 C37 177.1(4) . .
C34 C35 C36 O5 -2.4(5) . .
C34 C35 C40 C39 -175.7(4) . .
C35 C36 C37 C38 -1.0(6) . .
C35 C36 O5 C41 -175.3(4) . .
C36 C35 C40 C39 2.0(6) . .
C36 C37 C38 C39 1.1(6) . .
C36 C37 C38 C43 -176.2(4) . .
C37 C36 O5 C41 5.1(6) . .
C37 C38 C39 C40 0.3(6) . .
C37 C38 C39 O6 -179.9(3) . .
C37 C38 C43 C44 82.5(5) . .
C38 C39 C40 C35 -1.8(6) . .
C38 C39 O6 C42 -174.7(4) . .
C38 C43 C44 C45 -88.2(5) . .
C38 C43 C44 C49 90.3(5) . .
C39 C38 C43 C44 -94.8(5) . .
C40 C35 C36 C37 -0.6(6) . .
C40 C35 C36 O5 179.9(3) . .
C40 C39 O6 C42 5.1(6) . .
C43 C38 C39 C40 177.6(4) . .
C43 C38 C39 O6 -2.6(6) . .
C43 C44 C45 C46 177.1(4) . .
C43 C44 C45 O7 -2.1(6) . .
C43 C44 C49 C48 -177.8(4) . .
C44 C45 C46 C47 0.1(6) . .
C44 C45 O7 C50 175.2(5) . .
C45 C44 C49 C48 0.7(6) . .
C45 C46 C47 C48 2.0(6) . .
C45 C46 C47 C52 -178.6(4) . .
C46 C45 O7 C50 -4.0(7) . .
C46 C47 C48 C49 -2.7(6) . .
C46 C47 C48 O8 178.3(3) . .
C46 C47 C52 C53 89.3(5) . .
C47 C48 C49 C44 1.4(6) . .
C47 C48 O8 C51 -168.0(5) . .
C47 C52 C53 C54 -93.9(5) . .
C47 C52 C53 C58 85.7(5) . .
C48 C47 C52 C53 -91.3(5) . .
C49 C44 C45 C46 -1.4(6) . .
C49 C44 C45 O7 179.4(4) . .
C49 C48 O8 C51 13.0(7) . .
C52 C47 C48 C49 177.9(4) . .
C52 C47 C48 O8 -1.1(6) . .
C52 C53 C54 C55 178.3(4) . .
C52 C53 C54 O9 -0.7(6) . .
C52 C53 C58 C57 -178.9(4) . .
C53 C54 C55 C56 0.8(6) . .
C53 C54 O9 C59 -170.4(5) . .
C54 C53 C58 C57 0.6(6) . .
C54 C55 C56 C57 0.5(6) . .
C54 C55 C56 C61 -176.3(4) . .
C55 C54 O9 C59 10.7(7) . .
C55 C56 C57 C58 -1.1(6) . .
C55 C56 C57 O10 177.9(4) . .
C55 C56 C61 C62 95.9(5) . .
C56 C57 C58 C53 0.6(6) . .
C56 C57 O10 C60 179.3(4) . .
C56 C61 C62 C63 -88.1(5) . .
C56 C61 C62 C67 89.4(5) . .
C57 C56 C61 C62 -80.8(5) . .
C58 C53 C54 C55 -1.3(6) . .
C58 C53 C54 O9 179.7(4) . .
C58 C57 O10 C60 -1.7(6) . .
C61 C56 C57 C58 175.7(4) . .
C61 C56 C57 O10 -5.3(6) . .
C61 C62 C63 C64 177.7(4) . .
C61 C62 C63 O11 -1.9(6) . .
C61 C62 C67 C66 -175.9(4) . .
C62 C63 C64 C65 -1.9(7) . .
C62 C63 O11 C68 -173.5(5) . .
C63 C62 C67 C66 1.7(6) . .
C63 C64 C65 C25 -178.0(4) . .
C63 C64 C65 C66 1.8(7) . .
C64 C63 O11 C68 6.9(8) . .
C64 C65 C66 C67 0.0(6) . .
C64 C65 C66 O12 -179.6(4) . .
C65 C25 C26 C27 -84.4(6) . .
C65 C25 C26 C31 94.7(7) . .
C65 C66 C67 C62 -1.8(6) . .
C65 C66 O12 C69 178.9(5) . .
C67 C62 C63 C64 0.1(7) . .
C67 C62 C63 O11 -179.5(4) . .
C67 C66 O12 C69 -0.6(7) . .
C70 C71 C72 C73 35.9(13) . .
C70 C71 C72 C75 15.9(10) . .
C70 C71 C72 C76 158.7(13) . .
C70 C71 C72 C77 132.9(11) . .
C70 C71 C72 C78 85.3(14) . .
C70 C71 C75 C72 -166.3(8) . .
C70 C71 C75 C73 163.9(8) . .
C70 C71 C75 C74 89(2) . .
C70 C71 C75 C105 -21.2(8) . 5_676
C70 C71 C76 C72 -126(4) . .
C70 C71 C76 C77 -89(4) . .
C70 C71 C76 C85 6(7) . .
C70 C105 C106 C107 -161.4(14) 5_676 .
C70 C105 C106 C108 -143.5(9) 5_676 .
C70 C105 C108 C100 129.1(13) 5_676 .
C70 C105 C108 C102 -133.8(7) 5_676 .
C70 C105 C108 C104 -113.8(8) 5_676 .
C70 C105 C108 C106 27.5(7) 5_676 .
C70 C105 C108 C107 43.7(9) 5_676 .
C70 C106 C107 C99 15(10) 5_676 .
C70 C106 C107 C100 -115(5) 5_676 .
C70 C106 C107 C108 -92(5) 5_676 .
C70 C106 C108 C100 177.2(7) 5_676 .
C70 C106 C108 C102 56(3) 5_676 .
C70 C106 C108 C104 8.2(13) 5_676 .
C70 C106 C108 C105 -37.8(8) 5_676 .
C70 C106 C108 C107 159.4(11) 5_676 .
C71 C70 C75 C72 14.1(8) . .
C71 C70 C75 C73 -92(3) . .
C71 C70 C75 C74 -153.7(8) . .
C71 C70 C75 C105 159.7(8) . 5_676
C71 C72 C73 C74 -22.4(12) . .
C71 C72 C73 C75 -19.8(6) . .
C71 C72 C73 C78 126.0(8) . .
C71 C72 C75 C70 -12.6(8) . .
C71 C72 C75 C73 153.5(8) . .
C71 C72 C75 C74 155.6(8) . .
C71 C72 C75 C105 -103.3(15) . 5_676
C71 C72 C76 C77 -145.8(8) . .
C71 C72 C76 C85 -160.7(14) . .
C71 C72 C77 C76 28.0(7) . .
C71 C72 C77 C78 -124.3(8) . .
C71 C72 C77 C83 -129.6(8) . .
C71 C72 C77 C84 130.9(13) . .
C71 C72 C77 C85 39.6(9) . .
C71 C72 C78 C73 -71.1(10) . .
C71 C72 C78 C77 73.4(10) . .
C71 C72 C78 C83 79.5(12) . .
C71 C72 C78 O14 -172.8(15) . .
C71 C76 C77 C72 -35.0(8) . .
C71 C76 C77 C78 -4.0(12) . .
C71 C76 C77 C83 75(2) . .
C71 C76 C77 C84 179.4(7) . .
C71 C76 C77 C85 157.8(11) . .
C71 C76 C85 C77 -106(4) . .
C71 C76 C85 C84 -127(4) . .
C71 C76 C85 C86 -17(8) . .
C72 C71 C75 C70 166.3(8) . .
C72 C71 C75 C73 -29.8(8) . .
C72 C71 C75 C74 -105(2) . .
C72 C71 C75 C105 145.1(7) . 5_676
C72 C71 C76 C77 36.3(8) . .
C72 C71 C76 C85 131(4) . .
C72 C71 O13 C70 -119(2) . .
C72 C73 C74 C75 2.6(9) . .
C72 C73 C74 C105 -27.8(15) . 5_676
C72 C73 C75 C70 112(3) . .
C72 C73 C75 C71 29.5(8) . .
C72 C73 C75 C74 -177.7(8) . .
C72 C73 C75 C105 -145.5(7) . 5_676
C72 C73 C78 C77 -35.4(7) . .
C72 C73 C78 C83 -117(2) . .
C72 C73 C78 O14 150.4(9) . .
C72 C76 C77 C78 31.0(8) . .
C72 C76 C77 C83 110(2) . .
C72 C76 C77 C84 -145.6(6) . .
C72 C76 C77 C85 -167.2(8) . .
C72 C76 C85 C77 15.1(10) . .
C72 C76 C85 C84 -6.0(17) . .
C72 C76 C85 C86 104(5) . .
C72 C77 C78 C73 35.1(7) . .
C72 C77 C78 C83 -174.5(7) . .
C72 C77 C78 O14 -150.9(9) . .
C72 C77 C83 C78 6.0(8) . .
C72 C77 C83 C84 -147.2(7) . .
C72 C77 C83 C88 171.5(7) . .
C72 C77 C83 O14 -15.1(10) . .
C72 C77 C84 C83 114.7(14) . .
C72 C77 C84 C85 -105.4(14) . .
C72 C77 C84 C86 -134.1(13) . .
C72 C77 C84 C87 -178.3(11) . .
C72 C77 C84 C88 142.9(13) . .
C72 C77 C85 C76 -12.8(8) . .
C72 C77 C85 C84 146.7(6) . .
C72 C77 C85 C86 -174.1(8) . .
C72 C78 C83 C77 -6.1(8) . .
C72 C78 C83 C84 21.3(13) . .
C72 C78 C83 C88 -101(5) . .
C72 C78 C83 O14 152.5(10) . .
C72 C78 O14 C83 -122(2) . .
C73 C72 C75 C70 -166.1(8) . .
C73 C72 C75 C71 -153.5(8) . .
C73 C72 C75 C74 2.1(7) . .
C73 C72 C75 C105 103.2(14) . 5_676
C73 C72 C76 C71 75.0(10) . .
C73 C72 C76 C77 -70.8(10) . .
C73 C72 C76 C85 -85.7(14) . .
C73 C72 C77 C76 124.6(8) . .
C73 C72 C77 C78 -27.7(6) . .
C73 C72 C77 C83 -33.0(9) . .
C73 C72 C77 C84 -132.5(12) . .
C73 C72 C77 C85 136.2(8) . .
C73 C72 C78 C77 144.6(7) . .
C73 C72 C78 C83 150.7(11) . .
C73 C72 C78 O14 -101.7(19) . .
C73 C74 C75 C70 165.3(8) . .
C73 C74 C75 C71 91(2) . .
C73 C74 C75 C72 -2.4(8) . .
C73 C74 C75 C105 -149.9(7) . 5_676
C73 C78 C83 C77 95(2) . .
C73 C78 C83 C84 122(2) . .
C73 C78 C83 C88 0(7) . .
C73 C78 C83 O14 -106(2) . .
C73 C78 O14 C83 150.8(10) . .
C74 C73 C75 C70 -71(3) . .
C74 C73 C75 C71 -152.8(8) . .
C74 C73 C75 C72 177.7(8) . .
C74 C73 C75 C105 32.2(8) . 5_676
C74 C73 C78 C72 121(3) . .
C74 C73 C78 C77 86(3) . .
C74 C73 C78 C83 4(4) . .
C74 C73 C78 O14 -88(3) . .
C74 C104 C105 C70 -71.4(9) 5_676 5_676
C74 C104 C105 C75 -25.0(7) 5_676 5_676
C74 C104 C105 C106 -117.5(8) 5_676 .
C74 C104 C105 C108 -144.9(9) 5_676 .
C74 C104 C108 C100 -176.0(7) 5_676 .
C74 C104 C108 C102 -169.7(12) 5_676 .
C74 C104 C108 C105 36.6(8) 5_676 .
C74 C104 C108 C106 -7.4(13) 5_676 .
C74 C104 C108 C107 -87(2) 5_676 .
C74 C104 O17 C102 167.0(12) 5_676 .
C74 C104 O17 C103 33.2(16) 5_676 .
C74 C105 C106 C70 73.6(9) 5_676 5_676
C74 C105 C106 C107 -87.7(12) 5_676 .
C74 C105 C106 C108 -69.9(8) 5_676 .
C74 C105 C108 C100 -142.8(13) 5_676 .
C74 C105 C108 C102 -45.7(8) 5_676 .
C74 C105 C108 C104 -25.7(7) 5_676 .
C74 C105 C108 C106 115.6(8) 5_676 .
C74 C105 C108 C107 131.8(8) 5_676 .
C75 C70 C71 C72 -16.1(10) . .
C75 C70 C71 C76 98(4) . .
C75 C70 C71 O13 -160.8(7) . .
C75 C70 O13 C71 20.1(7) . .
C75 C71 C72 C73 20.0(6) . .
C75 C71 C72 C76 142.8(8) . .
C75 C71 C72 C77 117.0(7) . .
C75 C71 C72 C78 69.4(9) . .
C75 C71 C76 C72 -38.1(8) . .
C75 C71 C76 C77 -1.8(12) . .
C75 C71 C76 C85 93(4) . .
C75 C71 O13 C70 -20.9(8) . .
C75 C72 C73 C74 -2.6(9) . .
C75 C72 C73 C78 145.8(7) . .
C75 C72 C76 C71 27.5(6) . .
C75 C72 C76 C77 -118.3(7) . .
C75 C72 C76 C85 -133.2(11) . .
C75 C72 C77 C76 76.8(9) . .
C75 C72 C77 C78 -75.6(8) . .
C75 C72 C77 C83 -80.9(10) . .
C75 C72 C77 C84 180(100) . .
C75 C72 C77 C85 88.3(10) . .
C75 C72 C78 C73 -25.6(6) . .
C75 C72 C78 C77 119.0(7) . .
C75 C72 C78 C83 125.1(9) . .
C75 C72 C78 O14 -127.3(17) . .
C75 C73 C74 C105 -30.4(8) . 5_676
C75 C73 C78 C72 35.1(7) . .
C75 C73 C78 C77 -0.4(11) . .
C75 C73 C78 C83 -82(3) . .
C75 C73 C78 O14 -174.6(7) . .
C75 C105 C106 C70 28.2(7) 5_676 5_676
C75 C105 C106 C107 -133.2(11) 5_676 .
C75 C105 C106 C108 -115.3(7) 5_676 .
C75 C105 C108 C100 175.5(11) 5_676 .
C75 C105 C108 C102 -87.4(9) 5_676 .
C75 C105 C108 C104 -67.4(8) 5_676 .
C75 C105 C108 C106 73.9(8) 5_676 .
C75 C105 C108 C107 90.1(9) 5_676 .
C76 C71 C72 C73 -122.7(8) . .
C76 C71 C72 C75 -142.8(8) . .
C76 C71 C72 C77 -25.8(6) . .
C76 C71 C72 C78 -73.3(10) . .
C76 C71 C75 C70 -157.2(11) . .
C76 C71 C75 C72 36.5(7) . .
C76 C71 C75 C73 6.7(11) . .
C76 C71 C75 C74 -68(2) . .
C76 C71 C75 C105 -178.4(7) . 5_676
C76 C71 O13 C70 156.6(11) . .
C76 C72 C73 C74 -75.6(14) . .
C76 C72 C73 C75 -73.0(10) . .
C76 C72 C73 C78 72.8(10) . .
C76 C72 C75 C70 -42.8(10) . .
C76 C72 C75 C71 -30.2(8) . .
C76 C72 C75 C73 123.3(8) . .
C76 C72 C75 C74 125.4(8) . .
C76 C72 C75 C105 -133.6(13) . 5_676
C76 C72 C77 C78 -152.3(7) . .
C76 C72 C77 C83 -157.6(8) . .
C76 C72 C77 C84 102.9(14) . .
C76 C72 C77 C85 11.6(8) . .
C76 C72 C78 C73 -123.7(8) . .
C76 C72 C78 C77 20.9(6) . .
C76 C72 C78 C83 27.0(11) . .
C76 C72 C78 O14 134.7(17) . .
C76 C77 C78 C72 -30.1(8) . .
C76 C77 C78 C73 5.0(11) . .
C76 C77 C78 C83 155.4(8) . .
C76 C77 C78 O14 179.0(7) . .
C76 C77 C83 C78 -93(2) . .
C76 C77 C83 C84 114(2) . .
C76 C77 C83 C88 72(2) . .
C76 C77 C83 O14 -114.3(19) . .
C76 C77 C84 C83 -158.8(7) . .
C76 C77 C84 C85 -18.9(8) . .
C76 C77 C84 C86 -47.5(9) . .
C76 C77 C84 C87 -91.8(8) . .
C76 C77 C84 C88 -130.6(8) . .
C76 C77 C85 C84 159.6(8) . .
C76 C77 C85 C86 -161.3(12) . .
C76 C85 C86 C84 -118(5) . .
C76 C85 C86 C87 -80(5) . .
C76 C85 C86 C91 -1(9) . .
C76 C85 C86 O15 103(5) . .
C77 C72 C73 C74 -122.1(10) . .
C77 C72 C73 C75 -119.5(7) . .
C77 C72 C73 C78 26.3(6) . .
C77 C72 C75 C70 -91.4(10) . .
C77 C72 C75 C71 -78.8(9) . .
C77 C72 C75 C73 74.7(8) . .
C77 C72 C75 C74 76.8(10) . .
C77 C72 C75 C105 177.8(11) . 5_676
C77 C72 C76 C71 145.8(8) . .
C77 C72 C76 C85 -14.9(10) . .
C77 C72 C78 C73 -144.6(7) . .
C77 C72 C78 C83 6.1(8) . .
C77 C72 C78 O14 113.8(19) . .
C77 C76 C85 C84 -21.2(9) . .
C77 C76 C85 C86 89(5) . .
C77 C78 C83 C84 27.5(7) . .
C77 C78 C83 C88 -95(5) . .
C77 C78 C83 O14 158.6(6) . .
C77 C78 O14 C83 -23.0(7) . .
C77 C83 C84 C85 -29.4(6) . .
C77 C83 C84 C86 -78.2(8) . .
C77 C83 C84 C87 -120.1(6) . .
C77 C83 C84 C88 -141.0(8) . .
C77 C83 C88 C84 39.3(7) . .
C77 C83 C88 C87 4.8(13) . .
C77 C83 C88 C89 -140(6) . .
C77 C83 O14 C78 21.6(7) . .
C77 C84 C85 C76 20.9(9) . .
C77 C84 C85 C86 -142.0(8) . .
C77 C84 C86 C85 28.0(6) . .
C77 C84 C86 C87 -115.1(6) . .
C77 C84 C86 C91 -132.8(10) . .
C77 C84 C86 O15 124.5(18) . .
C77 C84 C87 C86 74.4(8) . .
C77 C84 C87 C88 -67.8(8) . .
C77 C84 C87 C89 -87.9(9) . .
C77 C84 C87 C90 171.3(13) . .
C77 C84 C87 C91 88.9(8) . .
C77 C84 C88 C83 -28.5(6) . .
C77 C84 C88 C87 119.6(7) . .
C77 C84 C88 C89 151.1(15) . .
C77 C85 C86 C84 -37.9(8) . .
C77 C85 C86 C87 0.0(13) . .
C77 C85 C86 C91 80(5) . .
C77 C85 C86 O15 -176.9(7) . .
C78 C72 C73 C74 -148.4(12) . .
C78 C72 C73 C75 -145.8(7) . .
C78 C72 C75 C70 -139.3(7) . .
C78 C72 C75 C71 -126.7(8) . .
C78 C72 C75 C73 26.8(6) . .
C78 C72 C75 C74 28.9(9) . .
C78 C72 C75 C105 130.0(13) . 5_676
C78 C72 C76 C71 125.0(8) . .
C78 C72 C76 C77 -20.8(5) . .
C78 C72 C76 C85 -35.7(13) . .
C78 C72 C77 C76 152.3(7) . .
C78 C72 C77 C83 -5.3(7) . .
C78 C72 C77 C84 -104.8(14) . .
C78 C72 C77 C85 163.9(7) . .
C78 C73 C74 C75 -102(3) . .
C78 C73 C74 C105 -132(2) . 5_676
C78 C73 C75 C70 77(3) . .
C78 C73 C75 C71 -5.7(11) . .
C78 C73 C75 C72 -35.2(7) . .
C78 C73 C75 C74 147.1(10) . .
C78 C73 C75 C105 179.3(7) . 5_676
C78 C77 C83 C84 -153.2(7) . .
C78 C77 C83 C88 165.6(10) . .
C78 C77 C83 O14 -21.0(6) . .
C78 C77 C84 C83 24.5(7) . .
C78 C77 C84 C85 164.3(8) . .
C78 C77 C84 C86 135.7(7) . .
C78 C77 C84 C87 91.5(8) . .
C78 C77 C84 C88 52.7(8) . .
C78 C77 C85 C76 88(3) . .
C78 C77 C85 C84 -112(3) . .
C78 C77 C85 C86 -73(4) . .
C78 C83 C84 C77 -27.4(8) . .
C78 C83 C84 C85 -56.7(10) . .
C78 C83 C84 C86 -105.6(10) . .
C78 C83 C84 C87 -147.4(8) . .
C78 C83 C84 C88 -168.4(11) . .
C78 C83 C88 C84 128(6) . .
C78 C83 C88 C87 93(6) . .
C78 C83 C88 C89 -51(9) . .
C83 C77 C78 C72 174.5(7) . .
C83 C77 C78 C73 -150.4(10) . .
C83 C77 C78 O14 23.5(7) . .
C83 C77 C84 C85 139.9(7) . .
C83 C77 C84 C86 111.3(7) . .
C83 C77 C84 C87 67.0(7) . .
C83 C77 C84 C88 28.2(7) . .
C83 C77 C85 C76 156.5(8) . .
C83 C77 C85 C84 -44.0(7) . .
C83 C77 C85 C86 -4.8(12) . .
C83 C84 C85 C76 50.2(11) . .
C83 C84 C85 C77 29.3(5) . .
C83 C84 C85 C86 -112.7(7) . .
C83 C84 C86 C85 76.1(9) . .
C83 C84 C86 C87 -66.9(8) . .
C83 C84 C86 C91 -84.6(12) . .
C83 C84 C86 O15 172.6(17) . .
C83 C84 C87 C86 118.9(7) . .
C83 C84 C87 C88 -23.4(7) . .
C83 C84 C87 C89 -43.5(8) . .
C83 C84 C87 C90 -144.3(15) . .
C83 C84 C87 C91 133.3(7) . .
C83 C84 C88 C87 148.1(8) . .
C83 C84 C88 C89 179.7(18) . .
C83 C88 C89 C87 148(6) . .
C83 C88 C89 C90 152(5) . .
C83 C88 C89 C96 56(9) . .
C84 C77 C78 C72 146.5(6) . .
C84 C77 C78 C73 -178.4(6) . .
C84 C77 C78 C83 -28.0(7) . .
C84 C77 C78 O14 -4.4(11) . .
C84 C77 C83 C78 153.2(7) . .
C84 C77 C83 C88 -41.2(8) . .
C84 C77 C83 O14 132.2(8) . .
C84 C77 C85 C76 -159.6(8) . .
C84 C77 C85 C86 39.2(8) . .
C84 C83 C88 C87 -34.5(9) . .
C84 C83 C88 C89 -179(100) . .
C84 C83 O14 C78 101.8(14) . .
C84 C83 O14 C81 -156(2) . .
C84 C83 O14 C82 -104.3(17) . .
C84 C85 C86 C87 37.9(8) . .
C84 C85 C86 C91 118(5) . .
C84 C85 C86 O15 -139.0(9) . .
C84 C86 C87 C88 45.0(9) . .
C84 C86 C87 C89 104(3) . .
C84 C86 C87 C90 -148.6(6) . .
C84 C86 C87 C91 -163.2(8) . .
C84 C86 C91 C87 18.4(9) . .
C84 C86 C91 C90 -3(2) . .
C84 C86 C91 C94 126(4) . .
C84 C86 C91 O15 -141.7(10) . .
C84 C86 O15 C91 121(2) . .
C84 C86 O15 C92 -36(3) . .
C84 C86 O15 C93 134(6) . .
C84 C87 C88 C83 33.5(8) . .
C84 C87 C88 C89 -155.2(9) . .
C84 C87 C89 C88 25.9(9) . .
C84 C87 C89 C90 -150.1(6) . .
C84 C87 C89 C96 178.8(7) . .
C84 C87 C90 C89 111.6(16) . .
C84 C87 C90 C91 -97.5(16) . .
C84 C87 C90 C94 -130.3(14) . .
C84 C87 C90 C95 -180(100) . .
C84 C87 C90 C96 134.3(14) . .
C84 C87 C91 C86 -17.5(9) . .
C84 C87 C91 C90 147.3(6) . .
C84 C87 C91 C94 -177.8(6) . .
C84 C87 C91 O15 5.4(12) . .
C84 C88 C89 C87 -30.6(13) . .
C84 C88 C89 C90 -26(2) . .
C84 C88 C89 C96 -123(3) . .
C85 C76 C77 C72 167.2(8) . .
C85 C76 C77 C78 -161.8(8) . .
C85 C76 C77 C83 -83(2) . .
C85 C76 C77 C84 21.7(8) . .
C85 C77 C78 C72 -108(3) . .
C85 C77 C78 C73 -73(4) . .
C85 C77 C78 C83 78(3) . .
C85 C77 C78 O14 101(3) . .
C85 C77 C83 C78 -162.8(8) . .
C85 C77 C83 C84 44.0(8) . .
C85 C77 C83 C88 2.8(11) . .
C85 C77 C83 O14 176.2(7) . .
C85 C77 C84 C83 -139.9(7) . .
C85 C77 C84 C86 -28.6(7) . .
C85 C77 C84 C87 -72.9(8) . .
C85 C77 C84 C88 -111.7(8) . .
C85 C84 C86 C87 -143.1(8) . .
C85 C84 C86 C91 -160.8(13) . .
C85 C84 C86 O15 97(2) . .
C85 C84 C87 C86 27.8(7) . .
C85 C84 C87 C88 -114.5(8) . .
C85 C84 C87 C89 -134.6(8) . .
C85 C84 C87 C90 124.6(15) . .
C85 C84 C87 C91 42.2(8) . .
C85 C84 C88 C83 -76.2(9) . .
C85 C84 C88 C87 71.9(9) . .
C85 C84 C88 C89 103.5(16) . .
C85 C86 C87 C84 -37.1(8) . .
C85 C86 C87 C88 7.9(13) . .
C85 C86 C87 C89 67(3) . .
C85 C86 C87 C90 174.4(8) . .
C85 C86 C87 C91 159.7(12) . .
C85 C86 C91 C87 -89(5) . .
C85 C86 C91 C90 -111(5) . .
C85 C86 C91 C94 18(9) . .
C85 C86 C91 O15 111(5) . .
C85 C86 O15 C91 -161.4(13) . .
C85 C86 O15 C92 42(3) . .
C85 C86 O15 C93 -148(6) . .
C86 C84 C85 C76 162.9(13) . .
C86 C84 C85 C77 142.0(8) . .
C86 C84 C87 C88 -142.3(8) . .
C86 C84 C87 C89 -162.4(8) . .
C86 C84 C87 C90 96.9(16) . .
C86 C84 C87 C91 14.4(7) . .
C86 C84 C88 C83 -121.6(8) . .
C86 C84 C88 C87 26.5(6) . .
C86 C84 C88 C89 58.0(17) . .
C86 C87 C88 C83 -10.5(14) . .
C86 C87 C88 C84 -44.0(8) . .
C86 C87 C88 C89 160.8(9) . .
C86 C87 C89 C88 -71(3) . .
C86 C87 C89 C90 113(3) . .
C86 C87 C89 C96 82(3) . .
C86 C87 C90 C89 -163.6(8) . .
C86 C87 C90 C91 -12.6(7) . .
C86 C87 C90 C94 -45.4(10) . .
C86 C87 C90 C95 -94.7(10) . .
C86 C87 C90 C96 -140.8(7) . .
C86 C87 C91 C90 164.7(9) . .
C86 C87 C91 C94 -160.3(11) . .
C86 C87 C91 O15 22.8(8) . .
C86 C91 C94 C90 -140(5) . .
C86 C91 C94 C95 -97(5) . .
C86 C91 C94 C101 9(7) . .
C86 C91 O15 C92 100(5) . .
C86 C91 O15 C93 -176.9(15) . .
C87 C84 C85 C76 137.1(10) . .
C87 C84 C85 C77 116.2(6) . .
C87 C84 C85 C86 -25.8(6) . .
C87 C84 C86 C85 143.1(8) . .
C87 C84 C86 C91 -17.7(9) . .
C87 C84 C86 O15 -120(2) . .
C87 C84 C88 C83 -148.1(8) . .
C87 C84 C88 C89 31.6(15) . .
C87 C86 C91 C90 -21.5(13) . .
C87 C86 C91 C94 107(4) . .
C87 C86 C91 O15 -160.1(7) . .
C87 C86 O15 C91 22.1(9) . .
C87 C86 O15 C92 -134(2) . .
C87 C86 O15 C93 35(7) . .
C87 C88 C89 C90 4.2(9) . .
C87 C88 C89 C96 -92(4) . .
C87 C89 C90 C91 -20.3(6) . .
C87 C89 C90 C94 -74.6(11) . .
C87 C89 C90 C95 -121.1(8) . .
C87 C89 C90 C96 -148.7(8) . .
C87 C89 C96 C90 30.8(8) . .
C87 C89 C96 C95 -4.4(12) . .
C87 C89 C96 C99 -68(4) . .
C87 C89 C96 O16 177.1(7) . .
C87 C90 C91 C86 21.1(13) . .
C87 C90 C91 C94 -141.5(8) . .
C87 C90 C91 O15 128.7(18) . .
C87 C90 C94 C91 26.6(6) . .
C87 C90 C94 C95 -114.5(7) . .
C87 C90 C94 C101 -134.9(12) . .
C87 C90 C95 C94 79.5(10) . .
C87 C90 C95 C96 -67.5(9) . .
C87 C90 C95 C99 -84.5(11) . .
C87 C90 C95 C100 -176.3(11) . .
C87 C90 C95 C101 93.1(10) . .
C87 C90 C96 C89 -21.4(6) . .
C87 C90 C96 C95 122.1(7) . .
C87 C90 C96 C99 136.5(8) . .
C87 C90 C96 O16 -140.5(16) . .
C87 C91 C94 C90 -40.9(9) . .
C87 C91 C94 C95 2.8(12) . .
C87 C91 C94 C101 109(3) . .
C87 C91 O15 C86 -23.8(9) . .
C87 C91 O15 C92 76(5) . .
C87 C91 O15 C93 159.3(14) . .
C88 C83 C84 C77 141.0(8) . .
C88 C83 C84 C85 111.7(8) . .
C88 C83 C84 C86 62.8(9) . .
C88 C83 C84 C87 21.0(6) . .
C88 C83 O14 C78 -165.3(11) . .
C88 C83 O14 C81 -63(3) . .
C88 C83 O14 C82 -11.5(15) . .
C88 C84 C85 C76 97.1(12) . .
C88 C84 C85 C77 76.2(8) . .
C88 C84 C85 C86 -65.8(9) . .
C88 C84 C86 C85 118.5(8) . .
C88 C84 C86 C87 -24.6(6) . .
C88 C84 C86 C91 -42.3(11) . .
C88 C84 C86 O15 -145.0(19) . .
C88 C84 C87 C86 142.3(8) . .
C88 C84 C87 C89 -20.1(7) . .
C88 C84 C87 C90 -120.9(16) . .
C88 C84 C87 C91 156.7(8) . .
C88 C87 C89 C90 -176.0(9) . .
C88 C87 C89 C96 152.9(12) . .
C88 C87 C90 C89 3.5(8) . .
C88 C87 C90 C91 154.4(9) . .
C88 C87 C90 C94 121.6(10) . .
C88 C87 C90 C95 72.3(12) . .
C88 C87 C90 C96 26.3(9) . .
C88 C87 C91 C86 88(3) . .
C88 C87 C91 C90 -108(3) . .
C88 C87 C91 C94 -73(3) . .
C88 C87 C91 O15 110(2) . .
C88 C89 C90 C87 -4.2(9) . .
C88 C89 C90 C91 -24.5(12) . .
C88 C89 C90 C94 -78.7(14) . .
C88 C89 C90 C95 -125.2(11) . .
C88 C89 C90 C96 -152.9(14) . .
C88 C89 C96 C90 110(4) . .
C88 C89 C96 C95 75(4) . .
C88 C89 C96 C99 12(6) . .
C88 C89 C96 O16 -104(4) . .
C89 C87 C88 C83 -171.3(13) . .
C89 C87 C88 C84 155.2(9) . .
C89 C87 C90 C91 150.9(7) . .
C89 C87 C90 C94 118.1(9) . .
C89 C87 C90 C95 68.8(10) . .
C89 C87 C90 C96 22.8(6) . .
C89 C87 C91 C86 158.8(9) . .
C89 C87 C91 C90 -36.4(9) . .
C89 C87 C91 C94 -1.5(13) . .
C89 C87 C91 O15 -178.4(8) . .
C89 C90 C91 C86 41.1(15) . .
C89 C90 C91 C87 20.0(5) . .
C89 C90 C91 C94 -121.5(8) . .
C89 C90 C91 O15 148.7(16) . .
C89 C90 C94 C91 69.7(10) . .
C89 C90 C94 C95 -71.4(10) . .
C89 C90 C94 C101 -91.8(15) . .
C89 C90 C95 C94 120.6(9) . .
C89 C90 C95 C96 -26.4(7) . .
C89 C90 C95 C99 -43.5(10) . .
C89 C90 C95 C100 -135.2(13) . .
C89 C90 C95 C101 134.2(8) . .
C89 C90 C96 C95 143.5(8) . .
C89 C90 C96 C99 157.9(11) . .
C89 C90 C96 O16 -119.1(18) . .
C89 C96 C99 C95 75(3) . .
C89 C96 C99 C100 100(3) . .
C89 C96 C99 C107 -44(6) . .
C89 C96 C99 O16 -125(3) . .
C89 C96 O16 C97 -13.6(14) . .
C89 C96 O16 C99 159.9(12) . .
C90 C87 C88 C83 -175.8(8) . .
C90 C87 C88 C84 150.7(7) . .
C90 C87 C88 C89 -4.5(10) . .
C90 C87 C89 C88 176.0(9) . .
C90 C87 C89 C96 -31.1(8) . .
C90 C87 C91 C86 -164.7(9) . .
C90 C87 C91 C94 35.0(7) . .
C90 C87 C91 O15 -141.9(11) . .
C90 C89 C96 C95 -35.2(8) . .
C90 C89 C96 C99 -99(3) . .
C90 C89 C96 O16 146.3(10) . .
C90 C91 C94 C95 43.7(9) . .
C90 C91 C94 C101 150(3) . .
C90 C91 O15 C86 -134(2) . .
C90 C91 O15 C92 -34(6) . .
C90 C91 O15 C93 50(2) . .
C90 C94 C95 C96 36.2(8) . .
C90 C94 C95 C99 116(3) . .
C90 C94 C95 C100 -140.9(7) . .
C90 C94 C95 C101 -165.1(8) . .
C90 C94 C101 C95 20.7(12) . .
C90 C94 C101 C100 1.2(17) . .
C90 C94 C101 C102 84(5) . .
C90 C95 C96 C89 38.8(8) . .
C90 C95 C96 C99 -163.7(8) . .
C90 C95 C96 O16 -142.6(10) . .
C90 C95 C99 C96 18.9(9) . .
C90 C95 C99 C100 -141.6(8) . .
C90 C95 C99 C107 178.8(8) . .
C90 C95 C99 O16 -0.4(12) . .
C90 C95 C100 C99 112.7(16) . .
C90 C95 C100 C101 -104.5(15) . .
C90 C95 C100 C102 -129.5(14) . .
C90 C95 C100 C107 143.0(14) . .
C90 C95 C100 C108 -171.5(13) . .
C90 C95 C101 C94 -14.1(8) . .
C90 C95 C101 C100 144.4(7) . .
C90 C95 C101 C102 -179.1(7) . .
C90 C96 C99 C95 -15.1(8) . .
C90 C96 C99 C100 9.6(16) . .
C90 C96 C99 C107 -134(4) . .
C90 C96 C99 O16 145.1(9) . .
C90 C96 O16 C97 89.8(19) . .
C90 C96 O16 C99 -96.8(18) . .
C91 C86 C87 C84 163.2(8) . .
C91 C86 C87 C88 -151.8(10) . .
C91 C86 C87 C89 -92(3) . .
C91 C86 C87 C90 14.7(8) . .
C91 C86 O15 C92 -157(2) . .
C91 C86 O15 C93 13(6) . .
C91 C87 C88 C83 -81(3) . .
C91 C87 C88 C84 -114(2) . .
C91 C87 C88 C89 90(2) . .
C91 C87 C89 C88 -150.4(10) . .
C91 C87 C89 C90 33.5(9) . .
C91 C87 C89 C96 2.5(13) . .
C91 C87 C90 C89 -150.9(7) . .
C91 C87 C90 C94 -32.8(8) . .
C91 C87 C90 C95 -82.1(10) . .
C91 C87 C90 C96 -128.1(8) . .
C91 C90 C94 C95 -141.1(8) . .
C91 C90 C94 C101 -161.5(15) . .
C91 C90 C95 C94 33.5(8) . .
C91 C90 C95 C96 -113.5(9) . .
C91 C90 C95 C99 -130.6(9) . .
C91 C90 C95 C100 137.7(13) . .
C91 C90 C95 C101 47.1(10) . .
C91 C90 C96 C89 -59.7(10) . .
C91 C90 C96 C95 83.8(10) . .
C91 C90 C96 C99 98.2(11) . .
C91 C90 C96 O16 -178.8(15) . .
C91 C94 C95 C90 -41.4(8) . .
C91 C94 C95 C96 -5.1(11) . .
C91 C94 C95 C99 74(3) . .
C91 C94 C95 C100 177.7(7) . .
C91 C94 C95 C101 153.5(10) . .
C91 C94 C101 C95 -118(3) . .
C91 C94 C101 C100 -137(3) . .
C91 C94 C101 C102 -54(8) . .
C94 C90 C91 C86 162.6(15) . .
C94 C90 C91 C87 141.5(8) . .
C94 C90 C91 O15 -89.8(17) . .
C94 C90 C95 C96 -147.0(8) . .
C94 C90 C95 C99 -164.1(9) . .
C94 C90 C95 C100 104.2(15) . .
C94 C90 C95 C101 13.6(7) . .
C94 C90 C96 C89 -118.7(9) . .
C94 C90 C96 C95 24.7(6) . .
C94 C90 C96 C99 39.2(11) . .
C94 C90 C96 O16 122.2(16) . .
C94 C91 O15 C86 159.3(12) . .
C94 C91 O15 C92 -101(5) . .
C94 C91 O15 C93 -17.5(16) . .
C94 C95 C96 C89 5.9(11) . .
C94 C95 C96 C90 -32.9(8) . .
C94 C95 C96 C99 163.4(8) . .
C94 C95 C96 O16 -175.5(7) . .
C94 C95 C99 C96 -88(3) . .
C94 C95 C99 C100 112(3) . .
C94 C95 C99 C107 72(3) . .
C94 C95 C99 O16 -107(3) . .
C94 C95 C100 C99 -164.1(8) . .
C94 C95 C100 C101 -21.3(7) . .
C94 C95 C100 C102 -46.3(9) . .
C94 C95 C100 C107 -133.8(8) . .
C94 C95 C100 C108 -88.3(10) . .
C94 C95 C101 C100 158.5(7) . .
C94 C95 C101 C102 -165.0(10) . .
C94 C101 C102 C100 -89(6) . .
C94 C101 C102 C104 26(8) . .
C94 C101 C102 C108 -57(6) . .
C94 C101 C102 O17 125(5) . .
C95 C90 C91 C86 133.4(13) . .
C95 C90 C91 C87 112.3(8) . .
C95 C90 C91 C94 -29.3(7) . .
C95 C90 C91 O15 -119.0(15) . .
C95 C90 C94 C91 141.1(8) . .
C95 C90 C94 C101 -20.4(12) . .
C95 C90 C96 C89 -143.5(9) . .
C95 C90 C96 C99 14.4(7) . .
C95 C90 C96 O16 97.5(17) . .
C95 C94 C101 C100 -19.4(7) . .
C95 C94 C101 C102 64(5) . .
C95 C96 C99 C100 24.8(11) . .
C95 C96 C99 C107 -119(4) . .
C95 C96 C99 O16 160.2(7) . .
C95 C96 O16 C97 167.9(9) . .
C95 C96 O16 C99 -18.6(7) . .
C95 C99 C100 C101 -28.4(5) . .
C95 C99 C100 C102 -74.2(9) . .
C95 C99 C100 C107 -143.0(8) . .
C95 C99 C100 C108 -117.0(6) . .
C95 C99 C107 C100 41.2(8) . .
C95 C99 C107 C106 -98(6) . .
C95 C99 C107 C108 0.8(13) . .
C95 C99 O16 C96 21.2(8) . .
C95 C99 O16 C98 -155.8(12) . .
C95 C100 C101 C94 18.7(7) . .
C95 C100 C101 C102 -145.6(8) . .
C95 C100 C102 C101 26.4(6) . .
C95 C100 C102 C104 -126.4(11) . .
C95 C100 C102 C108 -120.1(7) . .
C95 C100 C102 O17 114(2) . .
C95 C100 C107 C99 -27.4(7) . .
C95 C100 C107 C106 137.9(13) . .
C95 C100 C107 C108 115.4(7) . .
C95 C100 C108 C102 70.7(8) . .
C95 C100 C108 C104 75.4(10) . .
C95 C100 C108 C105 179(100) . .
C95 C100 C108 C106 -94.1(9) . .
C95 C100 C108 C107 -77.8(9) . .
C95 C101 C102 C100 -32.9(7) . .
C95 C101 C102 C104 82(4) . .
C95 C101 C102 C108 -0.6(11) . .
C95 C101 C102 O17 -179.2(7) . .
C96 C89 C90 C87 148.7(8) . .
C96 C89 C90 C91 128.4(8) . .
C96 C89 C90 C94 74.2(11) . .
C96 C89 C90 C95 27.7(7) . .
C96 C90 C91 C86 81.3(15) . .
C96 C90 C91 C87 60.2(9) . .
C96 C90 C91 C94 -81.3(9) . .
C96 C90 C91 O15 -171.1(13) . .
C96 C90 C94 C91 115.9(8) . .
C96 C90 C94 C95 -25.2(6) . .
C96 C90 C94 C101 -45.7(15) . .
C96 C90 C95 C94 147.0(8) . .
C96 C90 C95 C99 -17.1(8) . .
C96 C90 C95 C100 -108.8(15) . .
C96 C90 C95 C101 160.6(7) . .
C96 C95 C99 C100 -160.5(8) . .
C96 C95 C99 C107 159.9(11) . .
C96 C95 C99 O16 -19.3(7) . .
C96 C95 C100 C99 18.6(7) . .
C96 C95 C100 C101 161.5(7) . .
C96 C95 C100 C102 136.4(7) . .
C96 C95 C100 C107 49.0(9) . .
C96 C95 C100 C108 94.4(9) . .
C96 C95 C101 C94 85(2) . .
C96 C95 C101 C100 -116(2) . .
C96 C95 C101 C102 -80(3) . .
C96 C99 C100 C95 -24.3(10) . .
C96 C99 C100 C101 -52.7(13) . .
C96 C99 C100 C102 -98.5(13) . .
C96 C99 C100 C107 -167.3(14) . .
C96 C99 C100 C108 -141.4(11) . .
C96 C99 C107 C100 151(4) . .
C96 C99 C107 C106 11(8) . .
C96 C99 C107 C108 110(4) . .
C96 C99 O16 C98 -176.9(12) . .
C99 C95 C96 C89 -157.5(11) . .
C99 C95 C96 C90 163.7(8) . .
C99 C95 C96 O16 21.1(7) . .
C99 C95 C100 C101 142.9(7) . .
C99 C95 C100 C102 117.8(8) . .
C99 C95 C100 C107 30.4(7) . .
C99 C95 C100 C108 75.8(9) . .
C99 C95 C101 C94 163.7(8) . .
C99 C95 C101 C100 -37.8(7) . .
C99 C95 C101 C102 -1.3(11) . .
C99 C96 O16 C97 -173.5(10) . .
C99 C100 C101 C94 45.9(10) . .
C99 C100 C101 C95 27.3(6) . .
C99 C100 C101 C102 -118.3(8) . .
C99 C100 C102 C101 73.3(10) . .
C99 C100 C102 C104 -79.5(13) . .
C99 C100 C102 C108 -73.2(10) . .
C99 C100 C102 O17 161.3(19) . .
C99 C100 C107 C106 165.3(16) . .
C99 C100 C107 C108 142.8(8) . .
C99 C100 C108 C102 118.2(8) . .
C99 C100 C108 C104 122.9(9) . .
C99 C100 C108 C105 -133.3(13) . .
C99 C100 C108 C106 -46.7(9) . .
C99 C100 C108 C107 -30.4(8) . .
C99 C107 C108 C100 36.1(7) . .
C99 C107 C108 C102 -3.0(13) . .
C99 C107 C108 C104 -66(2) . .
C99 C107 C108 C105 179.9(7) . .
C99 C107 C108 C106 -161.9(11) . .
C100 C95 C96 C89 -176.8(7) . .
C100 C95 C96 C90 144.4(7) . .
C100 C95 C96 C99 -19.3(8) . .
C100 C95 C96 O16 1.8(10) . .
C100 C95 C99 C96 160.5(8) . .
C100 C95 C99 C107 -39.6(8) . .
C100 C95 C99 O16 141.2(9) . .
C100 C95 C101 C94 -158.5(7) . .
C100 C95 C101 C102 36.5(8) . .
C100 C99 C107 C106 -139(6) . .
C100 C99 C107 C108 -40.4(8) . .
C100 C99 O16 C96 117(2) . .
C100 C99 O16 C98 -59(2) . .
C100 C101 C102 C104 115(4) . .
C100 C101 C102 C108 32.3(7) . .
C100 C101 C102 O17 -146.4(8) . .
C100 C102 C104 C74 143(6) . 5_676
C100 C102 C104 C105 -24.0(18) . .
C100 C102 C104 C108 6.1(9) . .
C100 C102 C104 O17 -152.1(10) . .
C100 C102 C108 C104 -174.2(9) . .
C100 C102 C108 C105 -147.0(6) . .
C100 C102 C108 C106 127(3) . .
C100 C102 C108 C107 35.8(8) . .
C100 C102 O17 C103 -102(2) . .
C100 C102 O17 C104 132(2) . .
C100 C107 C108 C102 -39.1(9) . .
C100 C107 C108 C104 -102(2) . .
C100 C107 C108 C105 143.8(7) . .
C100 C107 C108 C106 162.0(8) . .
C101 C94 C95 C90 165.1(8) . .
C101 C94 C95 C96 -158.7(7) . .
C101 C94 C95 C99 -79(3) . .
C101 C94 C95 C100 24.2(8) . .
C101 C95 C96 C89 -68(3) . .
C101 C95 C96 C90 -107(2) . .
C101 C95 C96 C99 90(2) . .
C101 C95 C96 O16 111(2) . .
C101 C95 C99 C96 -158.7(8) . .
C101 C95 C99 C100 40.9(8) . .
C101 C95 C99 C107 1.3(12) . .
C101 C95 C99 O16 -178.0(6) . .
C101 C95 C100 C99 -142.9(7) . .
C101 C95 C100 C102 -25.0(6) . .
C101 C95 C100 C107 -112.5(8) . .
C101 C95 C100 C108 -67.0(8) . .
C101 C100 C102 C104 -152.8(13) . .
C101 C100 C102 C108 -146.5(8) . .
C101 C100 C102 O17 88(2) . .
C101 C100 C107 C99 -79.2(8) . .
C101 C100 C107 C106 86.2(14) . .
C101 C100 C107 C108 63.6(8) . .
C101 C100 C108 C102 24.4(6) . .
C101 C100 C108 C104 29.1(9) . .
C101 C100 C108 C105 132.9(13) . .
C101 C100 C108 C106 -140.5(7) . .
C101 C100 C108 C107 -124.2(7) . .
C101 C102 C104 C74 42(10) . 5_676
C101 C102 C104 C105 -125(3) . .
C101 C102 C104 C108 -95(4) . .
C101 C102 C104 O17 107(4) . .
C101 C102 C108 C100 -32.9(7) . .
C101 C102 C108 C104 152.8(11) . .
C101 C102 C108 C105 -179.9(7) . .
C101 C102 C108 C106 94(3) . .
C101 C102 C108 C107 2.9(12) . .
C101 C102 O17 C103 -28.3(18) . .
C101 C102 O17 C104 -154.7(12) . .
C102 C100 C101 C94 164.3(10) . .
C102 C100 C101 C95 145.6(8) . .
C102 C100 C107 C99 -121.1(7) . .
C102 C100 C107 C106 44.2(14) . .
C102 C100 C107 C108 21.7(5) . .
C102 C100 C108 C104 4.7(7) . .
C102 C100 C108 C105 108.5(14) . .
C102 C100 C108 C106 -164.8(8) . .
C102 C100 C108 C107 -148.5(7) . .
C102 C104 C105 C70 105.2(14) . 5_676
C102 C104 C105 C74 176.7(17) . 5_676
C102 C104 C105 C75 151.6(14) . 5_676
C102 C104 C105 C106 59.1(15) . .
C102 C104 C105 C108 31.7(13) . .
C102 C104 C108 C100 -6.3(9) . .
C102 C104 C108 C105 -153.8(9) . .
C102 C104 C108 C106 162.2(9) . .
C102 C104 C108 C107 83(2) . .
C102 C104 O17 C103 -133.9(15) . .
C104 C74 C75 C70 -8.1(12) 5_676 .
C104 C74 C75 C71 -82(2) 5_676 .
C104 C74 C75 C72 -175.7(7) 5_676 .
C104 C74 C75 C73 -173.3(11) 5_676 .
C104 C74 C75 C105 36.8(8) 5_676 5_676
C104 C102 C108 C100 174.2(9) . .
C104 C102 C108 C105 27.3(9) . .
C104 C102 C108 C106 -59(3) . .
C104 C102 C108 C107 -150.0(10) . .
C104 C102 O17 C103 126.3(16) . .
C104 C105 C106 C70 117.8(8) . 5_676
C104 C105 C106 C107 -43.6(12) . .
C104 C105 C106 C108 -25.7(5) . .
C104 C105 C108 C100 -117.1(15) . .
C104 C105 C108 C102 -20.0(7) . .
C104 C105 C108 C106 141.3(8) . .
C104 C105 C108 C107 157.4(9) . .
C105 C70 C71 C72 5.6(17) 5_676 .
C105 C70 C71 C75 21.7(9) 5_676 .
C105 C70 C71 C76 119(3) 5_676 .
C105 C70 C71 O13 -139.1(10) 5_676 .
C105 C70 C75 C71 -159.7(8) 5_676 .
C105 C70 C75 C72 -145.6(7) 5_676 .
C105 C70 C75 C73 109(3) 5_676 .
C105 C70 C75 C74 46.6(8) 5_676 .
C105 C70 O13 C71 110.5(18) 5_676 .
C105 C74 C75 C70 -44.8(8) 5_676 .
C105 C74 C75 C71 -119(2) 5_676 .
C105 C74 C75 C72 147.5(7) 5_676 .
C105 C74 C75 C73 149.9(7) 5_676 .
C105 C104 C108 C100 147.4(7) . .
C105 C104 C108 C102 153.8(9) . .
C105 C104 C108 C106 -44.0(8) . .
C105 C104 C108 C107 -124(2) . .
C105 C104 O17 C102 -116.1(17) . .
C105 C104 O17 C103 110.0(15) . .
C105 C106 C107 C99 126(5) . .
C105 C106 C107 C100 -4.5(19) . .
C105 C106 C107 C108 18.9(9) . .
C105 C106 C108 C100 -145.0(6) . .
C105 C106 C108 C102 94(3) . .
C105 C106 C108 C104 46.1(8) . .
C105 C106 C108 C107 -162.8(8) . .
C106 C70 C71 C72 -104(5) 5_676 .
C106 C70 C71 C75 -88(5) 5_676 .
C106 C70 C71 C76 10(8) 5_676 .
C106 C70 C71 O13 112(5) 5_676 .
C106 C70 C75 C71 160.9(11) 5_676 .
C106 C70 C75 C72 175.0(8) 5_676 .
C106 C70 C75 C73 69(3) 5_676 .
C106 C70 C75 C74 7.3(12) 5_676 .
C106 C70 C75 C105 -39.4(8) 5_676 5_676
C106 C70 O13 C71 -161.7(12) 5_676 .
C106 C105 C108 C100 101.5(15) . .
C106 C105 C108 C102 -161.3(8) . .
C106 C105 C108 C104 -141.3(8) . .
C106 C105 C108 C107 16.1(8) . .
C106 C107 C108 C100 -162.0(8) . .
C106 C107 C108 C102 158.9(9) . .
C106 C107 C108 C104 96(2) . .
C106 C107 C108 C105 -18.2(8) . .
C107 C99 C100 C95 143.0(8) . .
C107 C99 C100 C101 114.7(8) . .
C107 C99 C100 C102 68.8(9) . .
C107 C99 C100 C108 26.0(6) . .
C107 C99 O16 C96 -158.1(10) . .
C107 C99 O16 C98 25.0(14) . .
C107 C100 C101 C94 101.0(10) . .
C107 C100 C101 C95 82.3(8) . .
C107 C100 C101 C102 -63.3(8) . .
C107 C100 C102 C101 124.3(7) . .
C107 C100 C102 C104 -28.5(12) . .
C107 C100 C102 C108 -22.1(5) . .
C107 C100 C102 O17 -148(2) . .
C107 C100 C108 C102 148.5(7) . .
C107 C100 C108 C104 153.2(9) . .
C107 C100 C108 C105 -103.0(14) . .
C107 C100 C108 C106 -16.3(7) . .
C107 C106 C108 C100 17.8(8) . .
C107 C106 C108 C102 -104(3) . .
C107 C106 C108 C104 -151.1(9) . .
C107 C106 C108 C105 162.8(8) . .
C108 C100 C101 C94 141.2(8) . .
C108 C100 C101 C95 122.6(7) . .
C108 C100 C101 C102 -23.0(6) . .
C108 C100 C102 C101 146.5(8) . .
C108 C100 C102 C104 -6.3(10) . .
C108 C100 C102 O17 -126(2) . .
C108 C100 C107 C99 -142.8(8) . .
C108 C100 C107 C106 22.5(11) . .
C108 C102 C104 C74 136(7) . 5_676
C108 C102 C104 C105 -30.1(11) . .
C108 C102 C104 O17 -158.2(7) . .
C108 C102 O17 C103 153.3(12) . .
C108 C102 O17 C104 27.0(9) . .
C108 C104 C105 C70 73.5(8) . 5_676
C108 C104 C105 C74 144.9(9) . 5_676
C108 C104 C105 C75 119.9(7) . 5_676
C108 C104 C105 C106 27.4(6) . .
C108 C104 O17 C102 -26.1(9) . .
C108 C104 O17 C103 -160.0(11) . .
C108 C105 C106 C70 143.5(9) . 5_676
C108 C105 C106 C107 -17.9(9) . .
C108 C106 C107 C99 107(6) . .
C108 C106 C107 C100 -23.4(12) . .
C109 C110 C111 C112 1.3(11) . .
C110 C109 C110 C111 -0.6(6) 2_655 .
C110 C111 C112 C111 -0.6(6) . 2_655
O2 C22 C23 C24 59.8(18) . .
O3 C27 C28 C29 -179.9(4) . .
O4 C30 C31 C26 179.8(4) . .
O5 C36 C37 C38 178.5(4) . .
O6 C39 C40 C35 178.4(4) . .
O7 C45 C46 C47 179.2(4) . .
O8 C48 C49 C44 -179.6(4) . .
O9 C54 C55 C56 179.6(4) . .
O10 C57 C58 C53 -178.3(4) . .
O11 C63 C64 C65 177.7(4) . .
O12 C66 C67 C62 177.7(4) . .
O13 C70 C71 C72 144.7(11) . .
O13 C70 C71 C75 160.8(7) . .
O13 C70 C71 C76 -102(4) . .
O13 C70 C75 C71 -20.8(8) . .
O13 C70 C75 C72 -6.7(11) . .
O13 C70 C75 C73 -112(3) . .
O13 C70 C75 C74 -174.4(7) . .
O13 C70 C75 C105 138.9(10) . 5_676
O13 C71 C72 C73 135.0(17) . .
O13 C71 C72 C75 115.0(18) . .
O13 C71 C72 C76 -102.2(19) . .
O13 C71 C72 C77 -128.0(16) . .
O13 C71 C72 C78 -175.6(14) . .
O13 C71 C75 C70 20.4(7) . .
O13 C71 C75 C72 -145.9(10) . .
O13 C71 C75 C73 -175.7(7) . .
O13 C71 C75 C74 109(2) . .
O13 C71 C75 C105 -0.8(11) . 5_676
O13 C71 C76 C72 144.3(9) . .
O13 C71 C76 C77 -179.5(7) . .
O13 C71 C76 C85 -84(4) . .
O14 C78 C83 C77 -158.6(6) . .
O14 C78 C83 C84 -131.1(8) . .
O14 C78 C83 C88 106(5) . .
O14 C83 C84 C77 -103.7(13) . .
O14 C83 C84 C85 -133.0(13) . .
O14 C83 C84 C86 178.1(12) . .
O14 C83 C84 C87 136.3(12) . .
O14 C83 C84 C88 115.3(15) . .
O14 C83 C88 C84 -133.8(9) . .
O14 C83 C88 C87 -168.3(7) . .
O14 C83 C88 C89 47(6) . .
O15 C86 C87 C84 139.4(11) . .
O15 C86 C87 C88 -175.7(9) . .
O15 C86 C87 C89 -116(3) . .
O15 C86 C87 C90 -9.2(12) . .
O15 C86 C87 C91 -23.9(9) . .
O15 C86 C91 C87 160.1(7) . .
O15 C86 C91 C90 138.6(14) . .
O15 C86 C91 C94 -92(4) . .
O15 C91 C94 C90 136.4(9) . .
O15 C91 C94 C95 -179.9(7) . .
O15 C91 C94 C101 -74(3) . .
O16 C96 C99 C95 -160.2(7) . .
O16 C96 C99 C100 -135.4(11) . .
O16 C96 C99 C107 81(4) . .
O16 C99 C100 C95 -113.7(18) . .
O16 C99 C100 C101 -142.1(17) . .
O16 C99 C100 C102 172.0(15) . .
O16 C99 C100 C107 103.2(19) . .
O16 C99 C100 C108 129.2(16) . .
O16 C99 C107 C100 -139.5(9) . .
O16 C99 C107 C106 81(6) . .
O16 C99 C107 C108 -180.0(7) . .
O17 C102 C104 C74 -65(7) . 5_676
O17 C102 C104 C105 128.1(13) . .
O17 C102 C104 C108 158.2(7) . .
O17 C102 C108 C100 145.4(11) . .
O17 C102 C108 C104 -28.9(9) . .
O17 C102 C108 C105 -1.6(12) . .
O17 C102 C108 C106 -88(3) . .
O17 C102 C108 C107 -178.8(9) . .
O17 C104 C105 C70 -168.5(13) . 5_676
O17 C104 C105 C74 -97.1(16) . 5_676
O17 C104 C105 C75 -122.1(14) . 5_676
O17 C104 C105 C106 145.4(14) . .
O17 C104 C105 C108 118.0(15) . .
O17 C104 C108 C100 17.9(12) . .
O17 C104 C108 C102 24.3(8) . .
O17 C104 C108 C105 -129.5(10) . .
O17 C104 C108 C106 -173.5(8) . .
O17 C104 C108 C107 107(2) . .
